data_7714107
loop_
_publ_author_name
'Siewert, Jan-Erik'
'Schumann, Andr\'e'
'Wellnitz, Tim'
'Dankert, Fabian'
'Hering-Junghans, Christian'

_publ_section_title
;
 Triphosphiranes as Phosphinidene-Transfer Agents -- Synthesis of Regular
 and Chelating NHC Phosphinidene Adducts
;
_journal_name_full 'Dalton Transactions'
_journal_paper_doi 10.1039/D3DT02690F
_journal_year 2023
_chemical_formula_moiety 'C26 H43 N2 P'
_chemical_formula_sum 'C26 H43 N2 P'
_chemical_formula_weight 414.59
_space_group_crystal_system triclinic
_space_group_IT_number 2
_space_group_name_Hall '-P 1'
_space_group_name_H-M_alt 'P -1'
_atom_sites_solution_hydrogens geom
_audit_creation_method SHELXL-2014/7
_audit_update_record
;
2023-08-17 deposited with the CCDC.	2023-09-26 downloaded from the CCDC.
;
_cell_angle_alpha 89.3374(23)
_cell_angle_beta 73.1646(21)
_cell_angle_gamma 78.0995(22)
_cell_formula_units_Z 8
_cell_length_a 16.679(2)
_cell_length_b 17.697(2)
_cell_length_c 18.581(3)
_cell_measurement_reflns_used 9890
_cell_measurement_temperature 150(2)
_cell_measurement_theta_max 28.29
_cell_measurement_theta_min 2.29
_cell_volume 5129.8(12)
_computing_cell_refinement 'Bruker Apex V7.51A'
_computing_data_collection 'Bruker Apex V7.51A'
_computing_data_reduction 'Bruker SAINT'
_computing_molecular_graphics 'ORTEP-3v2.01 (Farrugia, 1997)'
_computing_publication_material 'SHELXL-2014/7 (Sheldrick, 2014)'
_computing_structure_refinement 'SHELXL-2014/7 (Sheldrick, 2014)'
_computing_structure_solution 'Bruker SHELXTL'
_diffrn_ambient_temperature 150(2)
_diffrn_detector_area_resol_mean 8.3333
_diffrn_measured_fraction_theta_full 1.000
_diffrn_measured_fraction_theta_max 0.997
_diffrn_measurement_device_type 'Bruker APEX-II CCD'
_diffrn_measurement_method '\f and \w scans'
_diffrn_radiation_type MoK\a
_diffrn_radiation_wavelength 0.71073
_diffrn_reflns_av_R_equivalents 0.0559
_diffrn_reflns_av_unetI/netI 0.0723
_diffrn_reflns_Laue_measured_fraction_full 1.000
_diffrn_reflns_Laue_measured_fraction_max 0.997
_diffrn_reflns_limit_h_max 22
_diffrn_reflns_limit_h_min -22
_diffrn_reflns_limit_k_max 23
_diffrn_reflns_limit_k_min -23
_diffrn_reflns_limit_l_max 25
_diffrn_reflns_limit_l_min -25
_diffrn_reflns_number 77951
_diffrn_reflns_point_group_measured_fraction_full 1.000
_diffrn_reflns_point_group_measured_fraction_max 0.997
_diffrn_reflns_theta_full 25.242
_diffrn_reflns_theta_max 28.738
_diffrn_reflns_theta_min 1.146
_diffrn_source 'fine-focus sealed tube'
_exptl_absorpt_coefficient_mu 0.121
_exptl_absorpt_correction_T_max 1.0000
_exptl_absorpt_correction_T_min 0.9051
_exptl_absorpt_correction_type multi-scan
_exptl_absorpt_process_details '(SADABS; Sheldrick, 2014)'
_exptl_crystal_colour yellow
_exptl_crystal_density_diffrn 1.074
_exptl_crystal_description plate
_exptl_crystal_F_000 1824
_exptl_crystal_size_max 0.420
_exptl_crystal_size_mid 0.380
_exptl_crystal_size_min 0.050
_refine_diff_density_max 0.499
_refine_diff_density_min -0.403
_refine_diff_density_rms 0.049
_refine_ls_extinction_method none
_refine_ls_goodness_of_fit_ref 1.008
_refine_ls_hydrogen_treatment constr
_refine_ls_matrix_type full
_refine_ls_number_parameters 1110
_refine_ls_number_reflns 26528
_refine_ls_number_restraints 0
_refine_ls_restrained_S_all 1.008
_refine_ls_R_factor_all 0.1212
_refine_ls_R_factor_gt 0.0578
_refine_ls_shift/su_max 0.001
_refine_ls_shift/su_mean 0.000
_refine_ls_structure_factor_coef Fsqd
_refine_ls_weighting_details 'w=1/[\s^2^(Fo^2^)+(0.0504P)^2^+2.6508P] where P=(Fo^2^+2Fc^2^)/3'
_refine_ls_weighting_scheme calc
_refine_ls_wR_factor_gt 0.1201
_refine_ls_wR_factor_ref 0.1499
_reflns_Friedel_coverage 0.000
_reflns_number_gt 15031
_reflns_number_total 26528
_reflns_threshold_expression 'I > 2\s(I)'
_cod_data_source_file d3dt02690f2.cif
_cod_data_source_block ax1818_TippP_IMe2iPr2_cmpd4c
_cod_original_cell_volume 5129.6(12)
_cod_database_code 7714107
_shelx_shelxl_version_number 2014/7
_shelx_space_group_comment
;
The symmetry employed for this shelxl refinement is uniquely defined
by the following loop, which should always be used as a source of
symmetry information in preference to the above space-group names.
They are only intended as comments.
;
_shelx_estimated_absorpt_t_min 0.951
_shelx_estimated_absorpt_t_max 0.994

loop_
_space_group_symop_operation_xyz
'x, y, z'
'-x, -y, -z'

loop_
_atom_site_label
_atom_site_type_symbol
_atom_site_fract_x
_atom_site_fract_y
_atom_site_fract_z
_atom_site_U_iso_or_equiv
_atom_site_adp_type
_atom_site_occupancy
_atom_site_site_symmetry_order
_atom_site_calc_flag
_atom_site_refinement_flags_posn
_atom_site_refinement_flags_adp
_atom_site_refinement_flags_occupancy
_atom_site_disorder_assembly
_atom_site_disorder_group
P1 P -0.36326(3) 0.98889(3) 0.83069(3) 0.02621(13) Uani 1 1 d . . . . .
N1 N -0.45894(10) 1.13753(10) 0.86609(9) 0.0218(4) Uani 1 1 d . . . . .
N2 N -0.32449(10) 1.13753(10) 0.85378(10) 0.0230(4) Uani 1 1 d . . . . .
C1 C -0.24962(12) 0.95637(12) 0.77394(11) 0.0222(4) Uani 1 1 d . . . . .
C2 C -0.19426(13) 0.90153(12) 0.80351(12) 0.0264(5) Uani 1 1 d . . . . .
C3 C -0.11259(13) 0.86671(13) 0.75783(12) 0.0283(5) Uani 1 1 d . . . . .
H3 H -0.0770 0.8291 0.7783 0.034 Uiso 1 1 calc R U . . .
C4 C -0.08197(13) 0.88510(13) 0.68427(12) 0.0277(5) Uani 1 1 d . . . . .
C5 C -0.13557(14) 0.93937(13) 0.65501(12) 0.0284(5) Uani 1 1 d . . . . .
H5 H -0.1152 0.9527 0.6043 0.034 Uiso 1 1 calc R U . . .
C6 C -0.21862(14) 0.97511(12) 0.69776(12) 0.0256(5) Uani 1 1 d . . . . .
C7 C -0.21937(15) 0.87932(14) 0.88538(13) 0.0362(6) Uani 1 1 d . . . . .
H7 H -0.2748 0.9150 0.9121 0.043 Uiso 1 1 calc R U . . .
C8 C -0.15379(19) 0.88953(18) 0.92549(15) 0.0552(8) Uani 1 1 d . . . . .
H8A H -0.1004 0.8513 0.9043 0.083 Uiso 1 1 calc R U . . .
H8B H -0.1765 0.8821 0.9794 0.083 Uiso 1 1 calc R U . . .
H8C H -0.1425 0.9417 0.9185 0.083 Uiso 1 1 calc R U . . .
C9 C -0.23476(17) 0.79725(15) 0.89128(15) 0.0485(7) Uani 1 1 d . . . . .
H9A H -0.2825 0.7940 0.8715 0.073 Uiso 1 1 calc R U . . .
H9B H -0.2488 0.7839 0.9442 0.073 Uiso 1 1 calc R U . . .
H9C H -0.1829 0.7611 0.8620 0.073 Uiso 1 1 calc R U . . .
C10 C 0.00822(13) 0.84513(14) 0.63785(13) 0.0309(5) Uani 1 1 d . . . . .
H10 H 0.0364 0.8164 0.6738 0.037 Uiso 1 1 calc R U . . .
C11 C 0.00654(16) 0.78581(17) 0.58112(16) 0.0506(7) Uani 1 1 d . . . . .
H11A H -0.0208 0.8115 0.5446 0.076 Uiso 1 1 calc R U . . .
H11B H -0.0260 0.7482 0.6070 0.076 Uiso 1 1 calc R U . . .
H11C H 0.0653 0.7591 0.5548 0.076 Uiso 1 1 calc R U . . .
C12 C 0.06323(16) 0.90114(16) 0.60090(18) 0.0553(8) Uani 1 1 d . . . . .
H12A H 0.0405 0.9276 0.5621 0.083 Uiso 1 1 calc R U . . .
H12B H 0.1222 0.8728 0.5778 0.083 Uiso 1 1 calc R U . . .
H12C H 0.0626 0.9394 0.6389 0.083 Uiso 1 1 calc R U . . .
C13 C -0.27500(15) 1.03204(13) 0.66073(12) 0.0299(5) Uani 1 1 d . . . . .
H13 H -0.3181 1.0677 0.7016 0.036 Uiso 1 1 calc R U . . .
C14 C -0.32436(17) 0.98881(14) 0.62354(15) 0.0424(6) Uani 1 1 d . . . . .
H14A H -0.2838 0.9527 0.5836 0.064 Uiso 1 1 calc R U . . .
H14B H -0.3621 1.0260 0.6019 0.064 Uiso 1 1 calc R U . . .
H14C H -0.3588 0.9601 0.6613 0.064 Uiso 1 1 calc R U . . .
C15 C -0.22582(17) 1.08198(15) 0.60366(14) 0.0426(6) Uani 1 1 d . . . . .
H15A H -0.1914 1.1066 0.6270 0.064 Uiso 1 1 calc R U . . .
H15B H -0.2666 1.1219 0.5878 0.064 Uiso 1 1 calc R U . . .
H15C H -0.1881 1.0493 0.5597 0.064 Uiso 1 1 calc R U . . .
C16 C -0.37872(12) 1.09017(12) 0.84861(11) 0.0206(4) Uani 1 1 d . . . . .
C17 C -0.45452(13) 1.21296(12) 0.88324(12) 0.0250(5) Uani 1 1 d . . . . .
C18 C -0.37153(14) 1.21335(12) 0.87432(12) 0.0256(5) Uani 1 1 d . . . . .
C19A C -0.53505(12) 1.10900(12) 0.86233(11) 0.0234(4) Uani 1 1 d . . . . .
H19A H -0.5132 1.0604 0.8294 0.028 Uiso 1 1 calc R U . A 1
C20A C -0.5835(4) 1.0864(5) 0.9404(4) 0.0337(14) Uani 0.67(2) 1 d . . P B 1
H20A H -0.6337 1.0677 0.9371 0.051 Uiso 0.67(2) 1 calc R U P B 1
H20B H -0.5456 1.0455 0.9583 0.051 Uiso 0.67(2) 1 calc R U P B 1
H20C H -0.6021 1.1317 0.9758 0.051 Uiso 0.67(2) 1 calc R U P B 1
C21A C -0.5940(4) 1.1639(3) 0.8268(5) 0.0345(15) Uani 0.67(2) 1 d . . P B 1
H21A H -0.6427 1.1412 0.8262 0.052 Uiso 0.67(2) 1 calc R U P B 1
H21B H -0.6149 1.2133 0.8561 0.052 Uiso 0.67(2) 1 calc R U P B 1
H21C H -0.5623 1.1724 0.7751 0.052 Uiso 0.67(2) 1 calc R U P B 1
C20B C -0.5625(17) 1.1449(15) 0.7959(12) 0.065(6) Uani 0.33(2) 1 d . . P B 2
H20D H -0.5132 1.1356 0.7505 0.098 Uiso 0.33(2) 1 calc R U P B 2
H20E H -0.6079 1.1215 0.7880 0.098 Uiso 0.33(2) 1 calc R U P B 2
H20F H -0.5841 1.2007 0.8065 0.098 Uiso 0.33(2) 1 calc R U P B 2
C21B C -0.6044(12) 1.1197(14) 0.9335(9) 0.046(4) Uani 0.33(2) 1 d . . P B 2
H21D H -0.6525 1.0995 0.9269 0.070 Uiso 0.33(2) 1 calc R U P B 2
H21E H -0.5835 1.0917 0.9726 0.070 Uiso 0.33(2) 1 calc R U P B 2
H21F H -0.6236 1.1748 0.9487 0.070 Uiso 0.33(2) 1 calc R U P B 2
C22 C -0.53071(15) 1.27793(13) 0.90995(14) 0.0350(5) Uani 1 1 d . . . . .
H22A H -0.5128 1.3230 0.9255 0.053 Uiso 1 1 calc R U . . .
H22B H -0.5729 1.2621 0.9528 0.053 Uiso 1 1 calc R U . . .
H22C H -0.5564 1.2914 0.8691 0.053 Uiso 1 1 calc R U . . .
C23 C -0.33289(16) 1.28168(14) 0.87940(16) 0.0415(6) Uani 1 1 d . . . . .
H23A H -0.3786 1.3279 0.8965 0.062 Uiso 1 1 calc R U . . .
H23B H -0.2954 1.2895 0.8297 0.062 Uiso 1 1 calc R U . . .
H23C H -0.2994 1.2723 0.9153 0.062 Uiso 1 1 calc R U . . .
C24 C -0.23627(13) 1.10692(13) 0.85740(12) 0.0279(5) Uani 1 1 d . . . . .
H24 H -0.2241 1.0499 0.8457 0.033 Uiso 1 1 calc R U . . .
C25 C -0.16980(15) 1.13855(17) 0.79700(14) 0.0448(7) Uani 1 1 d . . . . .
H25A H -0.1793 1.1324 0.7479 0.067 Uiso 1 1 calc R U . . .
H25B H -0.1122 1.1101 0.7953 0.067 Uiso 1 1 calc R U . . .
H25C H -0.1751 1.1935 0.8089 0.067 Uiso 1 1 calc R U . . .
C26 C -0.22877(15) 1.11668(15) 0.93622(13) 0.0369(6) Uani 1 1 d . . . . .
H26A H -0.2445 1.1717 0.9520 0.055 Uiso 1 1 calc R U . . .
H26B H -0.1696 1.0957 0.9362 0.055 Uiso 1 1 calc R U . . .
H26C H -0.2674 1.0889 0.9713 0.055 Uiso 1 1 calc R U . . .
P2 P 0.31765(4) 0.98410(3) 0.81454(3) 0.02742(13) Uani 1 1 d . . . . .
N3 N 0.25889(10) 0.84088(10) 0.82562(9) 0.0225(4) Uani 1 1 d . . . . .
N4 N 0.38179(11) 0.83570(10) 0.84831(10) 0.0260(4) Uani 1 1 d . . . . .
C27 C 0.25122(12) 1.01093(11) 0.74998(11) 0.0219(4) Uani 1 1 d . . . . .
C28 C 0.17431(13) 1.06812(12) 0.77458(11) 0.0238(4) Uani 1 1 d . . . . .
C29 C 0.12904(13) 1.09591(12) 0.72373(11) 0.0245(5) Uani 1 1 d . . . . .
H29 H 0.0782 1.1348 0.7409 0.029 Uiso 1 1 calc R U . . .
C30 C 0.15584(12) 1.06871(12) 0.64904(11) 0.0217(4) Uani 1 1 d . . . . .
C31 C 0.23097(13) 1.01252(12) 0.62556(11) 0.0243(4) Uani 1 1 d . . . . .
H31 H 0.2504 0.9932 0.5746 0.029 Uiso 1 1 calc R U . . .
C32 C 0.27914(12) 0.98332(12) 0.67371(12) 0.0227(4) Uani 1 1 d . . . . .
C33 C 0.13839(15) 1.09985(14) 0.85584(12) 0.0338(6) Uani 1 1 d . . . . .
H33 H 0.1662 1.0627 0.8869 0.041 Uiso 1 1 calc R U . . .
C34 C 0.16207(18) 1.17723(15) 0.86427(15) 0.0467(7) Uani 1 1 d . . . . .
H34A H 0.2246 1.1700 0.8509 0.070 Uiso 1 1 calc R U . . .
H34B H 0.1366 1.1977 0.9165 0.070 Uiso 1 1 calc R U . . .
H34C H 0.1403 1.2137 0.8308 0.070 Uiso 1 1 calc R U . . .
C35 C 0.04158(17) 1.10696(19) 0.88742(15) 0.0561(8) Uani 1 1 d . . . . .
H35A H 0.0234 1.1214 0.9414 0.084 Uiso 1 1 calc R U . . .
H35B H 0.0272 1.0573 0.8798 0.084 Uiso 1 1 calc R U . . .
H35C H 0.0121 1.1468 0.8614 0.084 Uiso 1 1 calc R U . . .
C36 C 0.10866(13) 1.10006(13) 0.59271(12) 0.0254(5) Uani 1 1 d . . . . .
H36 H 0.1226 1.0589 0.5519 0.031 Uiso 1 1 calc R U . . .
C37 C 0.01133(13) 1.12021(14) 0.62635(13) 0.0343(5) Uani 1 1 d . . . . .
H37A H -0.0085 1.0750 0.6500 0.051 Uiso 1 1 calc R U . . .
H37B H -0.0153 1.1356 0.5864 0.051 Uiso 1 1 calc R U . . .
H37C H -0.0046 1.1630 0.6643 0.051 Uiso 1 1 calc R U . . .
C38 C 0.14166(16) 1.16992(14) 0.55666(14) 0.0383(6) Uani 1 1 d . . . . .
H38A H 0.1297 1.2111 0.5955 0.057 Uiso 1 1 calc R U . . .
H38B H 0.1128 1.1886 0.5188 0.057 Uiso 1 1 calc R U . . .
H38C H 0.2036 1.1549 0.5325 0.057 Uiso 1 1 calc R U . . .
C39 C 0.36202(13) 0.92382(13) 0.64025(12) 0.0288(5) Uani 1 1 d . . . . .
H39 H 0.3822 0.9007 0.6829 0.035 Uiso 1 1 calc R U . . .
C40 C 0.34897(18) 0.85850(16) 0.59520(17) 0.0563(8) Uani 1 1 d . . . . .
H40A H 0.3305 0.8794 0.5522 0.084 Uiso 1 1 calc R U . . .
H40B H 0.3050 0.8337 0.6274 0.084 Uiso 1 1 calc R U . . .
H40C H 0.4030 0.8203 0.5770 0.084 Uiso 1 1 calc R U . . .
C41 C 0.43076(17) 0.96245(17) 0.5923(2) 0.0685(10) Uani 1 1 d . . . . .
H41A H 0.4101 0.9902 0.5531 0.103 Uiso 1 1 calc R U . . .
H41B H 0.4825 0.9231 0.5689 0.103 Uiso 1 1 calc R U . . .
H41C H 0.4442 0.9990 0.6240 0.103 Uiso 1 1 calc R U . . .
C42 C 0.31766(13) 0.88463(12) 0.82785(11) 0.0216(4) Uani 1 1 d . . . . .
C43 C 0.28720(14) 0.76513(13) 0.84467(13) 0.0295(5) Uani 1 1 d . . . . .
C44 C 0.36202(14) 0.76258(13) 0.85970(14) 0.0319(5) Uani 1 1 d . . . . .
C45 C 0.16851(12) 0.87686(13) 0.83244(11) 0.0240(5) Uani 1 1 d . . . . .
H45 H 0.1671 0.9326 0.8218 0.029 Uiso 1 1 calc R U . . .
C46 C 0.13402(16) 0.84449(17) 0.77509(14) 0.0433(6) Uani 1 1 d . . . . .
H46A H 0.1729 0.8462 0.7244 0.065 Uiso 1 1 calc R U . . .
H46B H 0.0771 0.8755 0.7781 0.065 Uiso 1 1 calc R U . . .
H46C H 0.1298 0.7908 0.7857 0.065 Uiso 1 1 calc R U . . .
C47 C 0.11207(15) 0.87553(15) 0.91284(12) 0.0369(6) Uani 1 1 d . . . . .
H47A H 0.1121 0.8218 0.9263 0.055 Uiso 1 1 calc R U . . .
H47B H 0.0534 0.9029 0.9169 0.055 Uiso 1 1 calc R U . . .
H47C H 0.1343 0.9010 0.9471 0.055 Uiso 1 1 calc R U . . .
C48 C 0.24379(16) 0.70022(14) 0.84071(16) 0.0421(6) Uani 1 1 d . . . . .
H48A H 0.2740 0.6533 0.8580 0.063 Uiso 1 1 calc R U . . .
H48B H 0.2445 0.6910 0.7886 0.063 Uiso 1 1 calc R U . . .
H48C H 0.1843 0.7137 0.8729 0.063 Uiso 1 1 calc R U . . .
C49 C 0.41665(17) 0.69534(15) 0.88433(19) 0.0559(8) Uani 1 1 d . . . . .
H49A H 0.3856 0.6533 0.8965 0.084 Uiso 1 1 calc R U . . .
H49B H 0.4303 0.7112 0.9290 0.084 Uiso 1 1 calc R U . . .
H49C H 0.4699 0.6775 0.8436 0.084 Uiso 1 1 calc R U . . .
C50 C 0.45958(13) 0.86053(13) 0.85290(12) 0.0265(5) Uani 1 1 d . . . . .
H50 H 0.4572 0.9128 0.8316 0.032 Uiso 1 1 calc R U . . .
C51 C 0.4604(2) 0.8707(2) 0.93216(15) 0.0751(12) Uani 1 1 d . . . . .
H51A H 0.4091 0.9084 0.9599 0.113 Uiso 1 1 calc R U . . .
H51B H 0.5116 0.8894 0.9326 0.113 Uiso 1 1 calc R U . . .
H51C H 0.4610 0.8210 0.9561 0.113 Uiso 1 1 calc R U . . .
C52 C 0.54115(17) 0.80925(19) 0.8049(2) 0.0760(11) Uani 1 1 d . . . . .
H52A H 0.5542 0.7617 0.8307 0.114 Uiso 1 1 calc R U . . .
H52B H 0.5884 0.8365 0.7965 0.114 Uiso 1 1 calc R U . . .
H52C H 0.5338 0.7963 0.7564 0.114 Uiso 1 1 calc R U . . .
P3 P 0.68091(4) 0.48745(3) 0.68210(3) 0.02529(13) Uani 1 1 d . . . . .
N5 N 0.61952(10) 0.63339(10) 0.64192(9) 0.0222(4) Uani 1 1 d . . . . .
N6 N 0.74087(10) 0.63053(10) 0.66694(9) 0.0220(4) Uani 1 1 d . . . . .
C53 C 0.74736(13) 0.46078(11) 0.74702(11) 0.0215(4) Uani 1 1 d . . . . .
C54 C 0.71915(12) 0.48934(12) 0.82306(11) 0.0224(4) Uani 1 1 d . . . . .
C55 C 0.76738(13) 0.46059(12) 0.87144(12) 0.0249(5) Uani 1 1 d . . . . .
H55 H 0.7484 0.4808 0.9221 0.030 Uiso 1 1 calc R U . . .
C56 C 0.84185(13) 0.40370(12) 0.84838(11) 0.0233(4) Uani 1 1 d . . . . .
C57 C 0.86823(13) 0.37532(12) 0.77392(11) 0.0250(5) Uani 1 1 d . . . . .
H57 H 0.9184 0.3356 0.7573 0.030 Uiso 1 1 calc R U . . .
C58 C 0.82365(13) 0.40318(12) 0.72277(11) 0.0232(4) Uani 1 1 d . . . . .
C59 C 0.63645(13) 0.54937(13) 0.85519(12) 0.0287(5) Uani 1 1 d . . . . .
H59 H 0.6189 0.5740 0.8118 0.034 Uiso 1 1 calc R U . . .
C60 C 0.6474(2) 0.61302(18) 0.90341(18) 0.0679(10) Uani 1 1 d . . . . .
H60A H 0.6634 0.5907 0.9471 0.102 Uiso 1 1 calc R U . . .
H60B H 0.5933 0.6513 0.9206 0.102 Uiso 1 1 calc R U . . .
H60C H 0.6925 0.6381 0.8736 0.102 Uiso 1 1 calc R U . . .
C61 C 0.56619(17) 0.50937(18) 0.8986(2) 0.0816(13) Uani 1 1 d . . . . .
H61A H 0.5571 0.4721 0.8647 0.122 Uiso 1 1 calc R U . . .
H61B H 0.5130 0.5480 0.9192 0.122 Uiso 1 1 calc R U . . .
H61C H 0.5832 0.4823 0.9399 0.122 Uiso 1 1 calc R U . . .
C62 C 0.89070(13) 0.37405(13) 0.90419(12) 0.0258(5) Uani 1 1 d . . . . .
H62 H 0.8788 0.4168 0.9430 0.031 Uiso 1 1 calc R U . . .
C63 C 0.85820(18) 0.30623(16) 0.94474(15) 0.0467(7) Uani 1 1 d . . . . .
H63A H 0.7973 0.3229 0.9725 0.070 Uiso 1 1 calc R U . . .
H63B H 0.8908 0.2878 0.9801 0.070 Uiso 1 1 calc R U . . .
H63C H 0.8656 0.2643 0.9078 0.070 Uiso 1 1 calc R U . . .
C64 C 0.98748(14) 0.35271(15) 0.86831(13) 0.0394(6) Uani 1 1 d . . . . .
H64A H 1.0018 0.3087 0.8320 0.059 Uiso 1 1 calc R U . . .
H64B H 1.0157 0.3387 0.9075 0.059 Uiso 1 1 calc R U . . .
H64C H 1.0072 0.3970 0.8424 0.059 Uiso 1 1 calc R U . . .
C65 C 0.85827(14) 0.37140(13) 0.64160(12) 0.0300(5) Uani 1 1 d . . . . .
H65 H 0.8327 0.4103 0.6106 0.036 Uiso 1 1 calc R U . . .
C66 C 0.82889(16) 0.29677(15) 0.63272(14) 0.0409(6) Uani 1 1 d . . . . .
H66A H 0.8509 0.2577 0.6640 0.061 Uiso 1 1 calc R U . . .
H66B H 0.8508 0.2778 0.5798 0.061 Uiso 1 1 calc R U . . .
H66C H 0.7661 0.3069 0.6486 0.061 Uiso 1 1 calc R U . . .
C67 C 0.95578(15) 0.35954(16) 0.60988(13) 0.0421(6) Uani 1 1 d . . . . .
H67A H 0.9735 0.4075 0.6176 0.063 Uiso 1 1 calc R U . . .
H67B H 0.9731 0.3454 0.5559 0.063 Uiso 1 1 calc R U . . .
H67C H 0.9832 0.3181 0.6358 0.063 Uiso 1 1 calc R U . . .
C68 C 0.68250(12) 0.58615(12) 0.66561(11) 0.0203(4) Uani 1 1 d . . . . .
C69 C 0.64046(13) 0.70575(12) 0.62672(12) 0.0265(5) Uani 1 1 d . . . . .
C70 C 0.71383(13) 0.70502(12) 0.64325(12) 0.0248(5) Uani 1 1 d . . . . .
C71 C 0.54454(13) 0.60601(13) 0.63413(12) 0.0263(5) Uani 1 1 d . . . . .
H71 H 0.5406 0.5597 0.6652 0.032 Uiso 1 1 calc R U . . .
C72 C 0.55833(18) 0.57750(18) 0.55412(14) 0.0520(8) Uani 1 1 d . . . . .
H72A H 0.5577 0.6215 0.5216 0.078 Uiso 1 1 calc R U . . .
H72B H 0.5124 0.5513 0.5526 0.078 Uiso 1 1 calc R U . . .
H72C H 0.6138 0.5412 0.5363 0.078 Uiso 1 1 calc R U . . .
C73 C 0.46004(15) 0.66308(15) 0.66586(19) 0.0536(8) Uani 1 1 d . . . . .
H73A H 0.4591 0.6871 0.7135 0.080 Uiso 1 1 calc R U . . .
H73B H 0.4127 0.6359 0.6748 0.080 Uiso 1 1 calc R U . . .
H73C H 0.4537 0.7032 0.6299 0.080 Uiso 1 1 calc R U . . .
C74 C 0.58863(15) 0.76989(13) 0.59521(15) 0.0398(6) Uani 1 1 d . . . . .
H74A H 0.5340 0.7905 0.6334 0.060 Uiso 1 1 calc R U . . .
H74B H 0.5775 0.7499 0.5509 0.060 Uiso 1 1 calc R U . . .
H74C H 0.6204 0.8112 0.5808 0.060 Uiso 1 1 calc R U . . .
C75 C 0.75772(15) 0.77047(13) 0.64423(15) 0.0373(6) Uani 1 1 d . . . . .
H75A H 0.7288 0.8158 0.6238 0.056 Uiso 1 1 calc R U . . .
H75B H 0.8177 0.7554 0.6134 0.056 Uiso 1 1 calc R U . . .
H75C H 0.7554 0.7830 0.6961 0.056 Uiso 1 1 calc R U . . .
C76 C 0.83080(13) 0.59515(13) 0.66327(12) 0.0261(5) Uani 1 1 d . . . . .
H76 H 0.8316 0.5403 0.6773 0.031 Uiso 1 1 calc R U . . .
C77 C 0.86299(16) 0.63246(16) 0.71961(14) 0.0435(6) Uani 1 1 d . . . . .
H77A H 0.8668 0.6856 0.7062 0.065 Uiso 1 1 calc R U . . .
H77B H 0.9198 0.6028 0.7188 0.065 Uiso 1 1 calc R U . . .
H77C H 0.8231 0.6331 0.7702 0.065 Uiso 1 1 calc R U . . .
C78 C 0.88894(14) 0.59188(14) 0.58261(13) 0.0359(6) Uani 1 1 d . . . . .
H78A H 0.8675 0.5637 0.5496 0.054 Uiso 1 1 calc R U . . .
H78B H 0.9473 0.5653 0.5805 0.054 Uiso 1 1 calc R U . . .
H78C H 0.8894 0.6446 0.5659 0.054 Uiso 1 1 calc R U . . .
P4 P 1.36479(3) 0.48120(3) 0.67072(3) 0.02673(13) Uani 1 1 d . . . . .
N7 N 1.32228(11) 0.33339(10) 0.65319(10) 0.0249(4) Uani 1 1 d . . . . .
N8 N 1.45657(11) 0.33017(10) 0.64453(10) 0.0278(4) Uani 1 1 d . . . . .
C79 C 1.25091(13) 0.51496(12) 0.72622(11) 0.0235(4) Uani 1 1 d . . . . .
C80 C 1.21873(13) 0.49659(12) 0.80272(11) 0.0243(4) Uani 1 1 d . . . . .
C81 C 1.13584(13) 0.53242(12) 0.84449(12) 0.0259(5) Uani 1 1 d . . . . .
H81 H 1.1148 0.5191 0.8952 0.031 Uiso 1 1 calc R U . . .
C82 C 1.08260(13) 0.58703(12) 0.81471(11) 0.0235(4) Uani 1 1 d . . . . .
C83 C 1.11437(13) 0.60444(12) 0.74044(12) 0.0258(5) Uani 1 1 d . . . . .
H83 H 1.0790 0.6413 0.7191 0.031 Uiso 1 1 calc R U . . .
C84 C 1.19655(14) 0.56979(12) 0.69564(11) 0.0260(5) Uani 1 1 d . . . . .
C85 C 1.27413(14) 0.44074(13) 0.84119(12) 0.0281(5) Uani 1 1 d . . . . .
H85 H 1.3174 0.4043 0.8010 0.034 Uiso 1 1 calc R U . . .
C86 C 1.22468(17) 0.39205(16) 0.89847(15) 0.0499(7) Uani 1 1 d . . . . .
H86A H 1.1858 0.4255 0.9414 0.075 Uiso 1 1 calc R U . . .
H86B H 1.2650 0.3532 0.9159 0.075 Uiso 1 1 calc R U . . .
H86C H 1.1914 0.3661 0.8750 0.075 Uiso 1 1 calc R U . . .
C87 C 1.32336(19) 0.48502(16) 0.87741(17) 0.0515(7) Uani 1 1 d . . . . .
H87A H 1.3579 0.5131 0.8390 0.077 Uiso 1 1 calc R U . . .
H87B H 1.3610 0.4485 0.8997 0.077 Uiso 1 1 calc R U . . .
H87C H 1.2827 0.5218 0.9168 0.077 Uiso 1 1 calc R U . . .
C88 C 0.99224(13) 0.62589(13) 0.86119(12) 0.0269(5) Uani 1 1 d . . . . .
H88 H 0.9664 0.6614 0.8278 0.032 Uiso 1 1 calc R U . . .
C89 C 0.93536(15) 0.56847(15) 0.88782(15) 0.0417(6) Uani 1 1 d . . . . .
H89A H 0.9358 0.5371 0.8445 0.063 Uiso 1 1 calc R U . . .
H89B H 0.8767 0.5964 0.9128 0.063 Uiso 1 1 calc R U . . .
H89C H 0.9568 0.5347 0.9234 0.063 Uiso 1 1 calc R U . . .
C90 C 0.99380(15) 0.67513(16) 0.92721(14) 0.0448(7) Uani 1 1 d . . . . .
H90A H 1.0209 0.6423 0.9601 0.067 Uiso 1 1 calc R U . . .
H90B H 0.9350 0.6998 0.9557 0.067 Uiso 1 1 calc R U . . .
H90C H 1.0265 0.7150 0.9083 0.067 Uiso 1 1 calc R U . . .
C91 C 1.22298(15) 0.59250(14) 0.61387(12) 0.0362(6) Uani 1 1 d . . . . .
H91 H 1.2809 0.5599 0.5885 0.043 Uiso 1 1 calc R U . . .
C92 C 1.1614(2) 0.57640(17) 0.57146(14) 0.0530(8) Uani 1 1 d . . . . .
H92A H 1.1560 0.5224 0.5765 0.080 Uiso 1 1 calc R U . . .
H92B H 1.1839 0.5861 0.5181 0.080 Uiso 1 1 calc R U . . .
H92C H 1.1050 0.6105 0.5927 0.080 Uiso 1 1 calc R U . . .
C93 C 1.23087(16) 0.67692(15) 0.60921(14) 0.0419(6) Uani 1 1 d . . . . .
H93A H 1.1763 0.7101 0.6376 0.063 Uiso 1 1 calc R U . . .
H93B H 1.2453 0.6906 0.5564 0.063 Uiso 1 1 calc R U . . .
H93C H 1.2761 0.6843 0.6307 0.063 Uiso 1 1 calc R U . . .
C94 C 1.37824(13) 0.37968(12) 0.65719(11) 0.0234(4) Uani 1 1 d . . . . .
C95 C 1.36660(14) 0.25595(13) 0.63870(13) 0.0299(5) Uani 1 1 d . . . . .
C96 C 1.44940(14) 0.25446(13) 0.63224(13) 0.0309(5) Uani 1 1 d . . . . .
C97 C 1.23737(13) 0.36521(13) 0.64321(12) 0.0269(5) Uani 1 1 d . . . . .
H97 H 1.2280 0.4227 0.6497 0.032 Uiso 1 1 calc R U . . .
C98 C 1.23554(15) 0.34822(14) 0.56374(13) 0.0349(5) Uani 1 1 d . . . . .
H98A H 1.2791 0.3703 0.5275 0.052 Uiso 1 1 calc R U . . .
H98B H 1.1788 0.3713 0.5588 0.052 Uiso 1 1 calc R U . . .
H98C H 1.2475 0.2922 0.5537 0.052 Uiso 1 1 calc R U . . .
C99 C 1.16508(15) 0.34125(17) 0.70379(13) 0.0427(6) Uani 1 1 d . . . . .
H99A H 1.1684 0.2857 0.6970 0.064 Uiso 1 1 calc R U . . .
H99B H 1.1098 0.3702 0.6998 0.064 Uiso 1 1 calc R U . . .
H99C H 1.1704 0.3524 0.7535 0.064 Uiso 1 1 calc R U . . .
C100 C 1.32540(16) 0.18899(14) 0.63679(16) 0.0434(6) Uani 1 1 d . . . . .
H10A H 1.3696 0.1413 0.6231 0.065 Uiso 1 1 calc R U . . .
H10B H 1.2937 0.1968 0.5995 0.065 Uiso 1 1 calc R U . . .
H10C H 1.2858 0.1849 0.6866 0.065 Uiso 1 1 calc R U . . .
C101 C 1.52256(16) 0.18553(15) 0.61525(17) 0.0478(7) Uani 1 1 d . . . . .
H10D H 1.5017 0.1391 0.6080 0.072 Uiso 1 1 calc R U . . .
H10E H 1.5473 0.1791 0.6574 0.072 Uiso 1 1 calc R U . . .
H10F H 1.5665 0.1933 0.5693 0.072 Uiso 1 1 calc R U . . .
C102 C 1.53398(13) 0.35649(13) 0.64817(12) 0.0264(5) Uani 1 1 d . . . . .
H102 H 1.5157 0.4133 0.6615 0.032 Uiso 1 1 calc R U . . .
C103 C 1.5669(2) 0.3202(2) 0.71069(17) 0.0644(10) Uani 1 1 d . . . . .
H10G H 1.5191 0.3242 0.7570 0.097 Uiso 1 1 calc R U . . .
H10H H 1.6094 0.3471 0.7191 0.097 Uiso 1 1 calc R U . . .
H10I H 1.5935 0.2656 0.6967 0.097 Uiso 1 1 calc R U . . .
C104 C 1.60161(16) 0.34711(18) 0.57298(14) 0.0487(7) Uani 1 1 d . . . . .
H10J H 1.6263 0.2920 0.5601 0.073 Uiso 1 1 calc R U . . .
H10K H 1.6468 0.3737 0.5756 0.073 Uiso 1 1 calc R U . . .
H10L H 1.5757 0.3695 0.5344 0.073 Uiso 1 1 calc R U . . .

loop_
_atom_site_aniso_label
_atom_site_aniso_U_11
_atom_site_aniso_U_22
_atom_site_aniso_U_33
_atom_site_aniso_U_23
_atom_site_aniso_U_13
_atom_site_aniso_U_12
P1 0.0182(3) 0.0230(3) 0.0332(3) -0.0010(2) -0.0015(2) -0.0038(2)
N1 0.0163(8) 0.0244(10) 0.0231(9) -0.0010(7) -0.0041(7) -0.0031(7)
N2 0.0171(9) 0.0237(10) 0.0281(9) -0.0010(7) -0.0057(7) -0.0052(7)
C1 0.0186(10) 0.0226(11) 0.0234(10) -0.0016(8) -0.0035(8) -0.0035(8)
C2 0.0248(11) 0.0256(12) 0.0261(11) -0.0017(9) -0.0069(9) 0.0000(9)
C3 0.0243(11) 0.0268(12) 0.0316(12) -0.0019(9) -0.0085(9) 0.0005(9)
C4 0.0197(11) 0.0266(12) 0.0329(12) -0.0047(9) -0.0029(9) -0.0029(9)
C5 0.0280(12) 0.0309(13) 0.0230(11) 0.0000(9) -0.0014(9) -0.0077(9)
C6 0.0279(11) 0.0227(11) 0.0259(11) -0.0005(9) -0.0083(9) -0.0041(9)
C7 0.0340(13) 0.0380(15) 0.0284(12) 0.0046(10) -0.0063(10) 0.0061(10)
C8 0.070(2) 0.061(2) 0.0381(15) 0.0064(14) -0.0290(15) -0.0023(15)
C9 0.0457(16) 0.0463(17) 0.0433(15) 0.0130(13) -0.0019(13) -0.0039(13)
C10 0.0207(11) 0.0384(14) 0.0301(12) -0.0009(10) -0.0043(9) -0.0027(9)
C11 0.0268(13) 0.0636(19) 0.0540(17) -0.0258(14) -0.0082(12) 0.0032(12)
C12 0.0291(14) 0.0470(17) 0.075(2) 0.0069(15) 0.0066(14) -0.0081(12)
C13 0.0349(13) 0.0247(12) 0.0276(12) 0.0016(9) -0.0098(10) -0.0002(9)
C14 0.0493(16) 0.0327(14) 0.0513(16) 0.0040(12) -0.0290(13) -0.0016(11)
C15 0.0520(16) 0.0383(15) 0.0372(14) 0.0118(12) -0.0137(12) -0.0087(12)
C16 0.0172(10) 0.0237(11) 0.0191(10) 0.0008(8) -0.0033(8) -0.0030(8)
C17 0.0271(11) 0.0227(11) 0.0247(11) -0.0009(9) -0.0079(9) -0.0037(9)
C18 0.0276(11) 0.0236(12) 0.0264(11) 0.0007(9) -0.0094(9) -0.0049(9)
C19A 0.0165(10) 0.0301(12) 0.0231(10) -0.0014(9) -0.0062(8) -0.0036(8)
C20A 0.029(3) 0.047(4) 0.026(2) 0.004(3) -0.0027(18) -0.018(2)
C21A 0.031(3) 0.033(2) 0.045(4) -0.001(2) -0.019(2) -0.0050(19)
C20B 0.085(13) 0.099(14) 0.044(9) 0.038(8) -0.049(8) -0.047(11)
C21B 0.046(8) 0.066(10) 0.036(6) -0.003(7) -0.009(5) -0.036(8)
C22 0.0321(13) 0.0277(13) 0.0411(14) -0.0070(10) -0.0083(11) -0.0002(10)
C23 0.0385(14) 0.0292(14) 0.0612(17) -0.0021(12) -0.0188(13) -0.0105(11)
C24 0.0163(10) 0.0345(13) 0.0315(12) -0.0045(10) -0.0067(9) -0.0026(9)
C25 0.0268(13) 0.074(2) 0.0347(14) -0.0029(13) -0.0047(11) -0.0177(12)
C26 0.0278(12) 0.0502(16) 0.0343(13) 0.0042(11) -0.0125(10) -0.0067(11)
P2 0.0304(3) 0.0218(3) 0.0371(3) 0.0075(2) -0.0202(3) -0.0068(2)
N3 0.0198(9) 0.0230(10) 0.0265(9) 0.0041(7) -0.0090(7) -0.0052(7)
N4 0.0212(9) 0.0264(10) 0.0334(10) 0.0099(8) -0.0125(8) -0.0059(7)
C27 0.0205(10) 0.0198(11) 0.0260(11) 0.0066(8) -0.0085(9) -0.0036(8)
C28 0.0244(11) 0.0224(11) 0.0224(10) 0.0043(8) -0.0055(9) -0.0023(8)
C29 0.0200(10) 0.0229(11) 0.0253(11) 0.0038(9) -0.0038(9) 0.0028(8)
C30 0.0193(10) 0.0222(11) 0.0239(10) 0.0051(8) -0.0071(8) -0.0044(8)
C31 0.0240(11) 0.0256(12) 0.0205(10) 0.0022(9) -0.0036(9) -0.0027(9)
C32 0.0180(10) 0.0199(11) 0.0276(11) 0.0043(9) -0.0044(8) -0.0016(8)
C33 0.0362(13) 0.0352(14) 0.0224(11) 0.0026(10) -0.0079(10) 0.0082(10)
C34 0.0553(17) 0.0421(17) 0.0382(14) -0.0112(12) -0.0187(13) 0.0076(13)
C35 0.0475(17) 0.073(2) 0.0302(14) 0.0029(14) 0.0062(12) -0.0002(15)
C36 0.0232(11) 0.0283(12) 0.0263(11) 0.0038(9) -0.0111(9) -0.0036(9)
C37 0.0218(11) 0.0428(15) 0.0386(13) 0.0072(11) -0.0128(10) -0.0021(10)
C38 0.0400(14) 0.0450(16) 0.0418(14) 0.0216(12) -0.0255(12) -0.0172(12)
C39 0.0249(11) 0.0273(12) 0.0281(12) 0.0048(9) -0.0046(9) 0.0035(9)
C40 0.0473(17) 0.0427(17) 0.068(2) -0.0204(15) -0.0153(15) 0.0146(13)
C41 0.0265(14) 0.0419(17) 0.109(3) 0.0232(17) 0.0132(16) 0.0060(12)
C42 0.0211(10) 0.0242(11) 0.0204(10) 0.0036(8) -0.0072(8) -0.0055(8)
C43 0.0261(12) 0.0248(12) 0.0381(13) 0.0061(10) -0.0103(10) -0.0058(9)
C44 0.0286(12) 0.0245(12) 0.0450(14) 0.0117(10) -0.0142(11) -0.0065(9)
C45 0.0189(10) 0.0300(12) 0.0247(11) 0.0070(9) -0.0090(9) -0.0053(9)
C46 0.0333(14) 0.0683(19) 0.0339(14) 0.0009(13) -0.0174(11) -0.0126(12)
C47 0.0290(13) 0.0518(16) 0.0274(12) 0.0057(11) -0.0065(10) -0.0057(11)
C48 0.0357(14) 0.0296(14) 0.0660(18) 0.0102(12) -0.0191(13) -0.0124(11)
C49 0.0425(16) 0.0344(15) 0.100(2) 0.0315(16) -0.0356(16) -0.0095(12)
C50 0.0197(11) 0.0315(12) 0.0317(12) 0.0098(10) -0.0115(9) -0.0080(9)
C51 0.073(2) 0.145(3) 0.0359(16) 0.0216(19) -0.0259(16) -0.075(2)
C52 0.0272(15) 0.068(2) 0.121(3) -0.031(2) 0.0009(17) -0.0133(14)
P3 0.0269(3) 0.0211(3) 0.0323(3) 0.0061(2) -0.0160(2) -0.0046(2)
N5 0.0191(9) 0.0222(9) 0.0262(9) 0.0055(7) -0.0091(7) -0.0030(7)
N6 0.0187(9) 0.0237(10) 0.0247(9) 0.0049(7) -0.0074(7) -0.0055(7)
C53 0.0212(10) 0.0202(11) 0.0231(10) 0.0065(8) -0.0074(8) -0.0035(8)
C54 0.0194(10) 0.0216(11) 0.0234(10) 0.0046(8) -0.0040(8) -0.0015(8)
C55 0.0238(11) 0.0260(12) 0.0211(10) 0.0028(9) -0.0040(9) -0.0008(9)
C56 0.0211(10) 0.0250(12) 0.0230(10) 0.0064(9) -0.0072(8) -0.0024(8)
C57 0.0188(10) 0.0241(12) 0.0271(11) 0.0040(9) -0.0050(9) 0.0039(8)
C58 0.0241(11) 0.0227(11) 0.0206(10) 0.0033(8) -0.0047(8) -0.0029(8)
C59 0.0246(11) 0.0278(12) 0.0258(11) 0.0055(9) -0.0034(9) 0.0059(9)
C60 0.063(2) 0.059(2) 0.070(2) -0.0356(17) -0.0324(17) 0.0334(16)
C61 0.0275(15) 0.060(2) 0.118(3) 0.042(2) 0.0228(17) 0.0145(14)
C62 0.0246(11) 0.0296(12) 0.0247(11) 0.0045(9) -0.0105(9) -0.0044(9)
C63 0.0575(18) 0.0524(17) 0.0509(16) 0.0263(14) -0.0379(14) -0.0271(14)
C64 0.0261(12) 0.0537(17) 0.0356(13) 0.0037(12) -0.0146(11) 0.0057(11)
C65 0.0298(12) 0.0318(13) 0.0235(11) 0.0012(9) -0.0086(9) 0.0054(9)
C66 0.0369(14) 0.0448(16) 0.0363(14) -0.0127(11) -0.0100(11) 0.0017(11)
C67 0.0383(14) 0.0509(17) 0.0264(12) -0.0010(11) 0.0023(11) -0.0025(12)
C68 0.0181(10) 0.0227(11) 0.0190(10) 0.0021(8) -0.0056(8) -0.0020(8)
C69 0.0242(11) 0.0236(12) 0.0307(12) 0.0076(9) -0.0076(9) -0.0040(9)
C70 0.0236(11) 0.0218(11) 0.0276(11) 0.0062(9) -0.0062(9) -0.0038(8)
C71 0.0207(11) 0.0286(12) 0.0320(12) 0.0076(9) -0.0118(9) -0.0048(9)
C72 0.0541(17) 0.082(2) 0.0366(15) 0.0100(14) -0.0214(13) -0.0394(16)
C73 0.0238(13) 0.0368(15) 0.098(2) 0.0073(15) -0.0165(14) -0.0030(11)
C74 0.0341(13) 0.0278(13) 0.0603(17) 0.0177(12) -0.0205(12) -0.0044(10)
C75 0.0352(13) 0.0287(13) 0.0506(15) 0.0081(11) -0.0134(12) -0.0118(10)
C76 0.0191(10) 0.0316(13) 0.0304(12) 0.0091(9) -0.0119(9) -0.0056(9)
C77 0.0397(15) 0.0618(18) 0.0379(14) 0.0079(13) -0.0213(12) -0.0165(13)
C78 0.0238(12) 0.0426(15) 0.0372(13) 0.0037(11) -0.0059(10) -0.0023(10)
P4 0.0200(3) 0.0250(3) 0.0324(3) -0.0014(2) -0.0030(2) -0.0053(2)
N7 0.0188(9) 0.0265(10) 0.0285(9) -0.0031(8) -0.0049(7) -0.0055(7)
N8 0.0178(9) 0.0281(11) 0.0347(10) -0.0079(8) -0.0041(8) -0.0034(7)
C79 0.0205(10) 0.0245(12) 0.0246(11) -0.0029(9) -0.0066(9) -0.0026(8)
C80 0.0250(11) 0.0243(12) 0.0244(11) 0.0003(9) -0.0096(9) -0.0032(9)
C81 0.0272(11) 0.0278(12) 0.0207(10) 0.0021(9) -0.0051(9) -0.0048(9)
C82 0.0202(10) 0.0252(12) 0.0256(11) -0.0019(9) -0.0075(9) -0.0046(8)
C83 0.0249(11) 0.0280(12) 0.0247(11) 0.0012(9) -0.0102(9) -0.0016(9)
C84 0.0283(12) 0.0270(12) 0.0223(11) -0.0009(9) -0.0082(9) -0.0038(9)
C85 0.0271(12) 0.0274(12) 0.0268(11) 0.0019(9) -0.0084(9) 0.0015(9)
C86 0.0461(16) 0.0525(18) 0.0469(16) 0.0237(14) -0.0127(13) -0.0034(13)
C87 0.0611(18) 0.0396(16) 0.0665(19) 0.0045(14) -0.0463(16) 0.0007(13)
C88 0.0209(11) 0.0318(13) 0.0259(11) 0.0015(9) -0.0059(9) -0.0021(9)
C89 0.0283(13) 0.0459(16) 0.0474(15) 0.0057(12) -0.0053(11) -0.0082(11)
C90 0.0280(13) 0.0561(18) 0.0434(15) -0.0206(13) -0.0073(11) 0.0032(12)
C91 0.0352(13) 0.0421(15) 0.0207(11) 0.0003(10) -0.0031(10) 0.0078(11)
C92 0.085(2) 0.0490(18) 0.0309(14) 0.0027(12) -0.0296(15) -0.0090(15)
C93 0.0351(14) 0.0533(18) 0.0322(13) 0.0153(12) -0.0027(11) -0.0093(12)
C94 0.0180(10) 0.0299(12) 0.0205(10) -0.0018(9) -0.0020(8) -0.0061(9)
C95 0.0304(12) 0.0256(12) 0.0351(12) -0.0030(10) -0.0119(10) -0.0050(9)
C96 0.0270(12) 0.0269(12) 0.0370(13) -0.0066(10) -0.0084(10) -0.0027(9)
C97 0.0205(11) 0.0298(13) 0.0307(12) -0.0015(9) -0.0074(9) -0.0058(9)
C98 0.0367(13) 0.0402(15) 0.0330(13) 0.0051(11) -0.0140(11) -0.0145(11)
C99 0.0240(12) 0.0695(19) 0.0327(13) -0.0025(12) -0.0027(10) -0.0132(12)
C100 0.0404(15) 0.0296(14) 0.0659(18) -0.0001(12) -0.0222(13) -0.0109(11)
C101 0.0335(14) 0.0353(15) 0.0684(19) -0.0176(13) -0.0127(13) 0.0045(11)
C102 0.0178(10) 0.0318(12) 0.0281(11) -0.0030(9) -0.0045(9) -0.0047(9)
C103 0.074(2) 0.095(3) 0.0561(19) 0.0323(18) -0.0418(17) -0.057(2)
C104 0.0360(15) 0.076(2) 0.0335(14) -0.0045(13) -0.0005(11) -0.0245(14)

loop_
_atom_type_symbol
_atom_type_description
_atom_type_scat_dispersion_real
_atom_type_scat_dispersion_imag
_atom_type_scat_source
C C 0.0033 0.0016 'International Tables Vol C Tables 4.2.6.8 and 6.1.1.4'
H H 0.0000 0.0000 'International Tables Vol C Tables 4.2.6.8 and 6.1.1.4'
N N 0.0061 0.0033 'International Tables Vol C Tables 4.2.6.8 and 6.1.1.4'
P P 0.1023 0.0942 'International Tables Vol C Tables 4.2.6.8 and 6.1.1.4'

loop_
_geom_angle_atom_site_label_1
_geom_angle_atom_site_label_2
_geom_angle_atom_site_label_3
_geom_angle
_geom_angle_site_symmetry_1
_geom_angle_site_symmetry_3
_geom_angle_publ_flag
C16 P1 C1 105.88(9) . . ?
C16 N1 C17 110.08(16) . . ?
C16 N1 C19A 122.00(17) . . ?
C17 N1 C19A 127.86(16) . . ?
C16 N2 C18 109.68(17) . . ?
C16 N2 C24 122.51(17) . . ?
C18 N2 C24 125.83(17) . . ?
C2 C1 C6 117.87(18) . . ?
C2 C1 P1 118.84(15) . . ?
C6 C1 P1 122.63(15) . . ?
C3 C2 C1 120.16(19) . . ?
C3 C2 C7 117.38(19) . . ?
C1 C2 C7 122.44(19) . . ?
C4 C3 C2 122.2(2) . . ?
C4 C3 H3 118.9 . . ?
C2 C3 H3 118.9 . . ?
C3 C4 C5 117.98(19) . . ?
C3 C4 C10 119.3(2) . . ?
C5 C4 C10 122.7(2) . . ?
C4 C5 C6 122.3(2) . . ?
C4 C5 H5 118.9 . . ?
C6 C5 H5 118.9 . . ?
C5 C6 C1 119.46(19) . . ?
C5 C6 C13 119.24(19) . . ?
C1 C6 C13 121.28(19) . . ?
C9 C7 C2 111.1(2) . . ?
C9 C7 C8 110.9(2) . . ?
C2 C7 C8 112.5(2) . . ?
C9 C7 H7 107.4 . . ?
C2 C7 H7 107.4 . . ?
C8 C7 H7 107.4 . . ?
C7 C8 H8A 109.5 . . ?
C7 C8 H8B 109.5 . . ?
H8A C8 H8B 109.5 . . ?
C7 C8 H8C 109.5 . . ?
H8A C8 H8C 109.5 . . ?
H8B C8 H8C 109.5 . . ?
C7 C9 H9A 109.5 . . ?
C7 C9 H9B 109.5 . . ?
H9A C9 H9B 109.5 . . ?
C7 C9 H9C 109.5 . . ?
H9A C9 H9C 109.5 . . ?
H9B C9 H9C 109.5 . . ?
C11 C10 C12 111.2(2) . . ?
C11 C10 C4 111.83(19) . . ?
C12 C10 C4 113.3(2) . . ?
C11 C10 H10 106.7 . . ?
C12 C10 H10 106.7 . . ?
C4 C10 H10 106.7 . . ?
C10 C11 H11A 109.5 . . ?
C10 C11 H11B 109.5 . . ?
H11A C11 H11B 109.5 . . ?
C10 C11 H11C 109.5 . . ?
H11A C11 H11C 109.5 . . ?
H11B C11 H11C 109.5 . . ?
C10 C12 H12A 109.5 . . ?
C10 C12 H12B 109.5 . . ?
H12A C12 H12B 109.5 . . ?
C10 C12 H12C 109.5 . . ?
H12A C12 H12C 109.5 . . ?
H12B C12 H12C 109.5 . . ?
C6 C13 C14 110.15(18) . . ?
C6 C13 C15 113.98(19) . . ?
C14 C13 C15 110.1(2) . . ?
C6 C13 H13 107.4 . . ?
C14 C13 H13 107.4 . . ?
C15 C13 H13 107.4 . . ?
C13 C14 H14A 109.5 . . ?
C13 C14 H14B 109.5 . . ?
H14A C14 H14B 109.5 . . ?
C13 C14 H14C 109.5 . . ?
H14A C14 H14C 109.5 . . ?
H14B C14 H14C 109.5 . . ?
C13 C15 H15A 109.5 . . ?
C13 C15 H15B 109.5 . . ?
H15A C15 H15B 109.5 . . ?
C13 C15 H15C 109.5 . . ?
H15A C15 H15C 109.5 . . ?
H15B C15 H15C 109.5 . . ?
N1 C16 N2 105.30(17) . . ?
N1 C16 P1 121.37(15) . . ?
N2 C16 P1 133.21(15) . . ?
C18 C17 N1 107.36(18) . . ?
C18 C17 C22 128.4(2) . . ?
N1 C17 C22 124.19(19) . . ?
C17 C18 N2 107.56(18) . . ?
C17 C18 C23 127.7(2) . . ?
N2 C18 C23 124.6(2) . . ?
C21B C19A N1 113.9(6) . . ?
N1 C19A C21A 114.1(3) . . ?
C21B C19A C20B 113.9(7) . . ?
N1 C19A C20B 108.0(6) . . ?
N1 C19A C20A 110.3(3) . . ?
C21A C19A C20A 111.9(3) . . ?
N1 C19A H19A 106.7 . . ?
C21A C19A H19A 106.7 . . ?
C20A C19A H19A 106.7 . . ?
C19A C20A H20A 109.5 . . ?
C19A C20A H20B 109.5 . . ?
H20A C20A H20B 109.5 . . ?
C19A C20A H20C 109.5 . . ?
H20A C20A H20C 109.5 . . ?
H20B C20A H20C 109.5 . . ?
C19A C21A H21A 109.5 . . ?
C19A C21A H21B 109.5 . . ?
H21A C21A H21B 109.5 . . ?
C19A C21A H21C 109.5 . . ?
H21A C21A H21C 109.5 . . ?
H21B C21A H21C 109.5 . . ?
C19A C20B H20D 109.5 . . ?
C19A C20B H20E 109.5 . . ?
H20D C20B H20E 109.5 . . ?
C19A C20B H20F 109.5 . . ?
H20D C20B H20F 109.5 . . ?
H20E C20B H20F 109.5 . . ?
C19A C21B H21D 109.5 . . ?
C19A C21B H21E 109.5 . . ?
H21D C21B H21E 109.5 . . ?
C19A C21B H21F 109.5 . . ?
H21D C21B H21F 109.5 . . ?
H21E C21B H21F 109.5 . . ?
C17 C22 H22A 109.5 . . ?
C17 C22 H22B 109.5 . . ?
H22A C22 H22B 109.5 . . ?
C17 C22 H22C 109.5 . . ?
H22A C22 H22C 109.5 . . ?
H22B C22 H22C 109.5 . . ?
C18 C23 H23A 109.5 . . ?
C18 C23 H23B 109.5 . . ?
H23A C23 H23B 109.5 . . ?
C18 C23 H23C 109.5 . . ?
H23A C23 H23C 109.5 . . ?
H23B C23 H23C 109.5 . . ?
N2 C24 C26 112.06(17) . . ?
N2 C24 C25 112.12(18) . . ?
C26 C24 C25 113.33(19) . . ?
N2 C24 H24 106.2 . . ?
C26 C24 H24 106.2 . . ?
C25 C24 H24 106.2 . . ?
C24 C25 H25A 109.5 . . ?
C24 C25 H25B 109.5 . . ?
H25A C25 H25B 109.5 . . ?
C24 C25 H25C 109.5 . . ?
H25A C25 H25C 109.5 . . ?
H25B C25 H25C 109.5 . . ?
C24 C26 H26A 109.5 . . ?
C24 C26 H26B 109.5 . . ?
H26A C26 H26B 109.5 . . ?
C24 C26 H26C 109.5 . . ?
H26A C26 H26C 109.5 . . ?
H26B C26 H26C 109.5 . . ?
C42 P2 C27 103.79(9) . . ?
C42 N3 C43 109.55(17) . . ?
C42 N3 C45 121.71(17) . . ?
C43 N3 C45 124.57(17) . . ?
C42 N4 C44 109.57(17) . . ?
C42 N4 C50 122.01(17) . . ?
C44 N4 C50 128.37(17) . . ?
C32 C27 C28 118.04(18) . . ?
C32 C27 P2 122.30(15) . . ?
C28 C27 P2 119.24(15) . . ?
C29 C28 C27 119.91(19) . . ?
C29 C28 C33 118.38(18) . . ?
C27 C28 C33 121.71(18) . . ?
C30 C29 C28 122.28(19) . . ?
C30 C29 H29 118.9 . . ?
C28 C29 H29 118.9 . . ?
C29 C30 C31 117.39(18) . . ?
C29 C30 C36 122.78(18) . . ?
C31 C30 C36 119.78(18) . . ?
C30 C31 C32 122.72(19) . . ?
C30 C31 H31 118.6 . . ?
C32 C31 H31 118.6 . . ?
C31 C32 C27 119.65(18) . . ?
C31 C32 C39 117.54(19) . . ?
C27 C32 C39 122.78(18) . . ?
C28 C33 C34 110.63(19) . . ?
C28 C33 C35 113.3(2) . . ?
C34 C33 C35 110.5(2) . . ?
C28 C33 H33 107.4 . . ?
C34 C33 H33 107.4 . . ?
C35 C33 H33 107.4 . . ?
C33 C34 H34A 109.5 . . ?
C33 C34 H34B 109.5 . . ?
H34A C34 H34B 109.5 . . ?
C33 C34 H34C 109.5 . . ?
H34A C34 H34C 109.5 . . ?
H34B C34 H34C 109.5 . . ?
C33 C35 H35A 109.5 . . ?
C33 C35 H35B 109.5 . . ?
H35A C35 H35B 109.5 . . ?
C33 C35 H35C 109.5 . . ?
H35A C35 H35C 109.5 . . ?
H35B C35 H35C 109.5 . . ?
C30 C36 C38 109.75(17) . . ?
C30 C36 C37 113.55(17) . . ?
C38 C36 C37 110.71(19) . . ?
C30 C36 H36 107.5 . . ?
C38 C36 H36 107.5 . . ?
C37 C36 H36 107.5 . . ?
C36 C37 H37A 109.5 . . ?
C36 C37 H37B 109.5 . . ?
H37A C37 H37B 109.5 . . ?
C36 C37 H37C 109.5 . . ?
H37A C37 H37C 109.5 . . ?
H37B C37 H37C 109.5 . . ?
C36 C38 H38A 109.5 . . ?
C36 C38 H38B 109.5 . . ?
H38A C38 H38B 109.5 . . ?
C36 C38 H38C 109.5 . . ?
H38A C38 H38C 109.5 . . ?
H38B C38 H38C 109.5 . . ?
C41 C39 C40 110.7(2) . . ?
C41 C39 C32 110.49(19) . . ?
C40 C39 C32 112.21(19) . . ?
C41 C39 H39 107.7 . . ?
C40 C39 H39 107.7 . . ?
C32 C39 H39 107.7 . . ?
C39 C40 H40A 109.5 . . ?
C39 C40 H40B 109.5 . . ?
H40A C40 H40B 109.5 . . ?
C39 C40 H40C 109.5 . . ?
H40A C40 H40C 109.5 . . ?
H40B C40 H40C 109.5 . . ?
C39 C41 H41A 109.5 . . ?
C39 C41 H41B 109.5 . . ?
H41A C41 H41B 109.5 . . ?
C39 C41 H41C 109.5 . . ?
H41A C41 H41C 109.5 . . ?
H41B C41 H41C 109.5 . . ?
N4 C42 N3 105.74(17) . . ?
N4 C42 P2 122.15(15) . . ?
N3 C42 P2 132.01(15) . . ?
C44 C43 N3 107.25(19) . . ?
C44 C43 C48 128.5(2) . . ?
N3 C43 C48 124.1(2) . . ?
C43 C44 N4 107.87(18) . . ?
C43 C44 C49 127.9(2) . . ?
N4 C44 C49 124.2(2) . . ?
N3 C45 C46 113.79(18) . . ?
N3 C45 C47 110.86(16) . . ?
C46 C45 C47 112.72(19) . . ?
N3 C45 H45 106.3 . . ?
C46 C45 H45 106.3 . . ?
C47 C45 H45 106.3 . . ?
C45 C46 H46A 109.5 . . ?
C45 C46 H46B 109.5 . . ?
H46A C46 H46B 109.5 . . ?
C45 C46 H46C 109.5 . . ?
H46A C46 H46C 109.5 . . ?
H46B C46 H46C 109.5 . . ?
C45 C47 H47A 109.5 . . ?
C45 C47 H47B 109.5 . . ?
H47A C47 H47B 109.5 . . ?
C45 C47 H47C 109.5 . . ?
H47A C47 H47C 109.5 . . ?
H47B C47 H47C 109.5 . . ?
C43 C48 H48A 109.5 . . ?
C43 C48 H48B 109.5 . . ?
H48A C48 H48B 109.5 . . ?
C43 C48 H48C 109.5 . . ?
H48A C48 H48C 109.5 . . ?
H48B C48 H48C 109.5 . . ?
C44 C49 H49A 109.5 . . ?
C44 C49 H49B 109.5 . . ?
H49A C49 H49B 109.5 . . ?
C44 C49 H49C 109.5 . . ?
H49A C49 H49C 109.5 . . ?
H49B C49 H49C 109.5 . . ?
N4 C50 C51 112.23(19) . . ?
N4 C50 C52 112.8(2) . . ?
C51 C50 C52 112.2(3) . . ?
N4 C50 H50 106.3 . . ?
C51 C50 H50 106.3 . . ?
C52 C50 H50 106.3 . . ?
C50 C51 H51A 109.5 . . ?
C50 C51 H51B 109.5 . . ?
H51A C51 H51B 109.5 . . ?
C50 C51 H51C 109.5 . . ?
H51A C51 H51C 109.5 . . ?
H51B C51 H51C 109.5 . . ?
C50 C52 H52A 109.5 . . ?
C50 C52 H52B 109.5 . . ?
H52A C52 H52B 109.5 . . ?
C50 C52 H52C 109.5 . . ?
H52A C52 H52C 109.5 . . ?
H52B C52 H52C 109.5 . . ?
C68 P3 C53 104.60(9) . . ?
C68 N5 C69 109.50(16) . . ?
C68 N5 C71 121.69(16) . . ?
C69 N5 C71 128.80(16) . . ?
C68 N6 C70 109.43(16) . . ?
C68 N6 C76 121.76(17) . . ?
C70 N6 C76 124.51(17) . . ?
C58 C53 C54 118.47(18) . . ?
C58 C53 P3 119.10(15) . . ?
C54 C53 P3 121.99(15) . . ?
C55 C54 C53 119.38(18) . . ?
C55 C54 C59 118.17(18) . . ?
C53 C54 C59 122.43(18) . . ?
C56 C55 C54 122.58(19) . . ?
C56 C55 H55 118.7 . . ?
C54 C55 H55 118.7 . . ?
C55 C56 C57 117.52(18) . . ?
C55 C56 C62 119.97(19) . . ?
C57 C56 C62 122.51(18) . . ?
C56 C57 C58 122.30(19) . . ?
C56 C57 H57 118.9 . . ?
C58 C57 H57 118.9 . . ?
C57 C58 C53 119.73(19) . . ?
C57 C58 C65 119.24(18) . . ?
C53 C58 C65 121.03(18) . . ?
C61 C59 C60 111.5(3) . . ?
C61 C59 C54 109.45(19) . . ?
C60 C59 C54 112.7(2) . . ?
C61 C59 H59 107.7 . . ?
C60 C59 H59 107.7 . . ?
C54 C59 H59 107.7 . . ?
C59 C60 H60A 109.5 . . ?
C59 C60 H60B 109.5 . . ?
H60A C60 H60B 109.5 . . ?
C59 C60 H60C 109.5 . . ?
H60A C60 H60C 109.5 . . ?
H60B C60 H60C 109.5 . . ?
C59 C61 H61A 109.5 . . ?
C59 C61 H61B 109.5 . . ?
H61A C61 H61B 109.5 . . ?
C59 C61 H61C 109.5 . . ?
H61A C61 H61C 109.5 . . ?
H61B C61 H61C 109.5 . . ?
C63 C62 C56 110.82(18) . . ?
C63 C62 C64 110.7(2) . . ?
C56 C62 C64 113.12(17) . . ?
C63 C62 H62 107.3 . . ?
C56 C62 H62 107.3 . . ?
C64 C62 H62 107.3 . . ?
C62 C63 H63A 109.5 . . ?
C62 C63 H63B 109.5 . . ?
H63A C63 H63B 109.5 . . ?
C62 C63 H63C 109.5 . . ?
H63A C63 H63C 109.5 . . ?
H63B C63 H63C 109.5 . . ?
C62 C64 H64A 109.5 . . ?
C62 C64 H64B 109.5 . . ?
H64A C64 H64B 109.5 . . ?
C62 C64 H64C 109.5 . . ?
H64A C64 H64C 109.5 . . ?
H64B C64 H64C 109.5 . . ?
C58 C65 C66 110.68(19) . . ?
C58 C65 C67 113.61(19) . . ?
C66 C65 C67 110.77(19) . . ?
C58 C65 H65 107.1 . . ?
C66 C65 H65 107.1 . . ?
C67 C65 H65 107.1 . . ?
C65 C66 H66A 109.5 . . ?
C65 C66 H66B 109.5 . . ?
H66A C66 H66B 109.5 . . ?
C65 C66 H66C 109.5 . . ?
H66A C66 H66C 109.5 . . ?
H66B C66 H66C 109.5 . . ?
C65 C67 H67A 109.5 . . ?
C65 C67 H67B 109.5 . . ?
H67A C67 H67B 109.5 . . ?
C65 C67 H67C 109.5 . . ?
H67A C67 H67C 109.5 . . ?
H67B C67 H67C 109.5 . . ?
N5 C68 N6 105.77(16) . . ?
N5 C68 P3 121.39(15) . . ?
N6 C68 P3 132.71(15) . . ?
C70 C69 N5 108.03(17) . . ?
C70 C69 C74 128.1(2) . . ?
N5 C69 C74 123.82(19) . . ?
C69 C70 N6 107.23(18) . . ?
C69 C70 C75 128.6(2) . . ?
N6 C70 C75 123.96(19) . . ?
N5 C71 C72 111.48(18) . . ?
N5 C71 C73 113.97(19) . . ?
C72 C71 C73 112.8(2) . . ?
N5 C71 H71 105.9 . . ?
C72 C71 H71 105.9 . . ?
C73 C71 H71 105.9 . . ?
C71 C72 H72A 109.5 . . ?
C71 C72 H72B 109.5 . . ?
H72A C72 H72B 109.5 . . ?
C71 C72 H72C 109.5 . . ?
H72A C72 H72C 109.5 . . ?
H72B C72 H72C 109.5 . . ?
C71 C73 H73A 109.5 . . ?
C71 C73 H73B 109.5 . . ?
H73A C73 H73B 109.5 . . ?
C71 C73 H73C 109.5 . . ?
H73A C73 H73C 109.5 . . ?
H73B C73 H73C 109.5 . . ?
C69 C74 H74A 109.5 . . ?
C69 C74 H74B 109.5 . . ?
H74A C74 H74B 109.5 . . ?
C69 C74 H74C 109.5 . . ?
H74A C74 H74C 109.5 . . ?
H74B C74 H74C 109.5 . . ?
C70 C75 H75A 109.5 . . ?
C70 C75 H75B 109.5 . . ?
H75A C75 H75B 109.5 . . ?
C70 C75 H75C 109.5 . . ?
H75A C75 H75C 109.5 . . ?
H75B C75 H75C 109.5 . . ?
N6 C76 C77 113.31(19) . . ?
N6 C76 C78 110.44(16) . . ?
C77 C76 C78 113.18(19) . . ?
N6 C76 H76 106.5 . . ?
C77 C76 H76 106.5 . . ?
C78 C76 H76 106.5 . . ?
C76 C77 H77A 109.5 . . ?
C76 C77 H77B 109.5 . . ?
H77A C77 H77B 109.5 . . ?
C76 C77 H77C 109.5 . . ?
H77A C77 H77C 109.5 . . ?
H77B C77 H77C 109.5 . . ?
C76 C78 H78A 109.5 . . ?
C76 C78 H78B 109.5 . . ?
H78A C78 H78B 109.5 . . ?
C76 C78 H78C 109.5 . . ?
H78A C78 H78C 109.5 . . ?
H78B C78 H78C 109.5 . . ?
C94 P4 C79 104.87(9) . . ?
C94 N7 C95 109.67(17) . . ?
C94 N7 C97 122.26(18) . . ?
C95 N7 C97 125.74(18) . . ?
C94 N8 C96 110.13(17) . . ?
C94 N8 C102 122.48(18) . . ?
C96 N8 C102 127.31(17) . . ?
C84 C79 C80 118.04(18) . . ?
C84 C79 P4 118.98(15) . . ?
C80 C79 P4 122.36(15) . . ?
C81 C80 C79 119.50(18) . . ?
C81 C80 C85 118.90(18) . . ?
C79 C80 C85 121.55(18) . . ?
C80 C81 C82 122.52(19) . . ?
C80 C81 H81 118.7 . . ?
C82 C81 H81 118.7 . . ?
C83 C82 C81 117.54(19) . . ?
C83 C82 C88 120.57(18) . . ?
C81 C82 C88 121.89(18) . . ?
C82 C83 C84 122.47(19) . . ?
C82 C83 H83 118.8 . . ?
C84 C83 H83 118.8 . . ?
C83 C84 C79 119.93(19) . . ?
C83 C84 C91 117.26(19) . . ?
C79 C84 C91 122.80(19) . . ?
C86 C85 C80 114.08(19) . . ?
C86 C85 C87 110.6(2) . . ?
C80 C85 C87 109.94(18) . . ?
C86 C85 H85 107.3 . . ?
C80 C85 H85 107.3 . . ?
C87 C85 H85 107.3 . . ?
C85 C86 H86A 109.5 . . ?
C85 C86 H86B 109.5 . . ?
H86A C86 H86B 109.5 . . ?
C85 C86 H86C 109.5 . . ?
H86A C86 H86C 109.5 . . ?
H86B C86 H86C 109.5 . . ?
C85 C87 H87A 109.5 . . ?
C85 C87 H87B 109.5 . . ?
H87A C87 H87B 109.5 . . ?
C85 C87 H87C 109.5 . . ?
H87A C87 H87C 109.5 . . ?
H87B C87 H87C 109.5 . . ?
C89 C88 C90 110.9(2) . . ?
C89 C88 C82 112.42(19) . . ?
C90 C88 C82 111.28(18) . . ?
C89 C88 H88 107.3 . . ?
C90 C88 H88 107.3 . . ?
C82 C88 H88 107.3 . . ?
C88 C89 H89A 109.5 . . ?
C88 C89 H89B 109.5 . . ?
H89A C89 H89B 109.5 . . ?
C88 C89 H89C 109.5 . . ?
H89A C89 H89C 109.5 . . ?
H89B C89 H89C 109.5 . . ?
C88 C90 H90A 109.5 . . ?
C88 C90 H90B 109.5 . . ?
H90A C90 H90B 109.5 . . ?
C88 C90 H90C 109.5 . . ?
H90A C90 H90C 109.5 . . ?
H90B C90 H90C 109.5 . . ?
C93 C91 C84 111.14(19) . . ?
C93 C91 C92 110.9(2) . . ?
C84 C91 C92 111.8(2) . . ?
C93 C91 H91 107.6 . . ?
C84 C91 H91 107.6 . . ?
C92 C91 H91 107.6 . . ?
C91 C92 H92A 109.5 . . ?
C91 C92 H92B 109.5 . . ?
H92A C92 H92B 109.5 . . ?
C91 C92 H92C 109.5 . . ?
H92A C92 H92C 109.5 . . ?
H92B C92 H92C 109.5 . . ?
C91 C93 H93A 109.5 . . ?
C91 C93 H93B 109.5 . . ?
H93A C93 H93B 109.5 . . ?
C91 C93 H93C 109.5 . . ?
H93A C93 H93C 109.5 . . ?
H93B C93 H93C 109.5 . . ?
N8 C94 N7 105.23(18) . . ?
N8 C94 P4 122.20(15) . . ?
N7 C94 P4 132.51(16) . . ?
C96 C95 N7 107.35(19) . . ?
C96 C95 C100 128.0(2) . . ?
N7 C95 C100 124.6(2) . . ?
C95 C96 N8 107.60(19) . . ?
C95 C96 C101 127.7(2) . . ?
N8 C96 C101 124.7(2) . . ?
N7 C97 C98 111.72(18) . . ?
N7 C97 C99 112.39(18) . . ?
C98 C97 C99 113.20(19) . . ?
N7 C97 H97 106.3 . . ?
C98 C97 H97 106.3 . . ?
C99 C97 H97 106.3 . . ?
C97 C98 H98A 109.5 . . ?
C97 C98 H98B 109.5 . . ?
H98A C98 H98B 109.5 . . ?
C97 C98 H98C 109.5 . . ?
H98A C98 H98C 109.5 . . ?
H98B C98 H98C 109.5 . . ?
C97 C99 H99A 109.5 . . ?
C97 C99 H99B 109.5 . . ?
H99A C99 H99B 109.5 . . ?
C97 C99 H99C 109.5 . . ?
H99A C99 H99C 109.5 . . ?
H99B C99 H99C 109.5 . . ?
C95 C100 H10A 109.5 . . ?
C95 C100 H10B 109.5 . . ?
H10A C100 H10B 109.5 . . ?
C95 C100 H10C 109.5 . . ?
H10A C100 H10C 109.5 . . ?
H10B C100 H10C 109.5 . . ?
C96 C101 H10D 109.5 . . ?
C96 C101 H10E 109.5 . . ?
H10D C101 H10E 109.5 . . ?
C96 C101 H10F 109.5 . . ?
H10D C101 H10F 109.5 . . ?
H10E C101 H10F 109.5 . . ?
N8 C102 C104 112.18(18) . . ?
N8 C102 C103 111.58(19) . . ?
C104 C102 C103 113.4(2) . . ?
N8 C102 H102 106.4 . . ?
C104 C102 H102 106.4 . . ?
C103 C102 H102 106.4 . . ?
C102 C103 H10G 109.5 . . ?
C102 C103 H10H 109.5 . . ?
H10G C103 H10H 109.5 . . ?
C102 C103 H10I 109.5 . . ?
H10G C103 H10I 109.5 . . ?
H10H C103 H10I 109.5 . . ?
C102 C104 H10J 109.5 . . ?
C102 C104 H10K 109.5 . . ?
H10J C104 H10K 109.5 . . ?
C102 C104 H10L 109.5 . . ?
H10J C104 H10L 109.5 . . ?
H10K C104 H10L 109.5 . . ?

loop_
_geom_bond_atom_site_label_1
_geom_bond_atom_site_label_2
_geom_bond_distance
_geom_bond_site_symmetry_2
_geom_bond_publ_flag
P1 C16 1.778(2) . ?
P1 C1 1.855(2) . ?
N1 C16 1.375(2) . ?
N1 C17 1.397(3) . ?
N1 C19A 1.479(3) . ?
N2 C16 1.376(3) . ?
N2 C18 1.402(3) . ?
N2 C24 1.480(3) . ?
C1 C2 1.417(3) . ?
C1 C6 1.420(3) . ?
C2 C3 1.397(3) . ?
C2 C7 1.526(3) . ?
C3 C4 1.374(3) . ?
C3 H3 0.9500 . ?
C4 C5 1.390(3) . ?
C4 C10 1.527(3) . ?
C5 C6 1.401(3) . ?
C5 H5 0.9500 . ?
C6 C13 1.530(3) . ?
C7 C9 1.524(4) . ?
C7 C8 1.530(4) . ?
C7 H7 1.0000 . ?
C8 H8A 0.9800 . ?
C8 H8B 0.9800 . ?
C8 H8C 0.9800 . ?
C9 H9A 0.9800 . ?
C9 H9B 0.9800 . ?
C9 H9C 0.9800 . ?
C10 C11 1.506(3) . ?
C10 C12 1.513(3) . ?
C10 H10 1.0000 . ?
C11 H11A 0.9800 . ?
C11 H11B 0.9800 . ?
C11 H11C 0.9800 . ?
C12 H12A 0.9800 . ?
C12 H12B 0.9800 . ?
C12 H12C 0.9800 . ?
C13 C14 1.530(3) . ?
C13 C15 1.533(3) . ?
C13 H13 1.0000 . ?
C14 H14A 0.9800 . ?
C14 H14B 0.9800 . ?
C14 H14C 0.9800 . ?
C15 H15A 0.9800 . ?
C15 H15B 0.9800 . ?
C15 H15C 0.9800 . ?
C17 C18 1.347(3) . ?
C17 C22 1.493(3) . ?
C18 C23 1.498(3) . ?
C19A C21B 1.468(15) . ?
C19A C21A 1.521(6) . ?
C19A C20B 1.525(12) . ?
C19A C20A 1.536(7) . ?
C19A H19A 1.0000 . ?
C20A H20A 0.9800 . ?
C20A H20B 0.9800 . ?
C20A H20C 0.9800 . ?
C21A H21A 0.9800 . ?
C21A H21B 0.9800 . ?
C21A H21C 0.9800 . ?
C20B H20D 0.9800 . ?
C20B H20E 0.9800 . ?
C20B H20F 0.9800 . ?
C21B H21D 0.9800 . ?
C21B H21E 0.9800 . ?
C21B H21F 0.9800 . ?
C22 H22A 0.9800 . ?
C22 H22B 0.9800 . ?
C22 H22C 0.9800 . ?
C23 H23A 0.9800 . ?
C23 H23B 0.9800 . ?
C23 H23C 0.9800 . ?
C24 C26 1.520(3) . ?
C24 C25 1.524(3) . ?
C24 H24 1.0000 . ?
C25 H25A 0.9800 . ?
C25 H25B 0.9800 . ?
C25 H25C 0.9800 . ?
C26 H26A 0.9800 . ?
C26 H26B 0.9800 . ?
C26 H26C 0.9800 . ?
P2 C42 1.775(2) . ?
P2 C27 1.852(2) . ?
N3 C42 1.378(3) . ?
N3 C43 1.403(3) . ?
N3 C45 1.480(2) . ?
N4 C42 1.373(2) . ?
N4 C44 1.399(3) . ?
N4 C50 1.478(3) . ?
C27 C32 1.416(3) . ?
C27 C28 1.419(3) . ?
C28 C29 1.398(3) . ?
C28 C33 1.520(3) . ?
C29 C30 1.387(3) . ?
C29 H29 0.9500 . ?
C30 C31 1.389(3) . ?
C30 C36 1.519(3) . ?
C31 C32 1.395(3) . ?
C31 H31 0.9500 . ?
C32 C39 1.524(3) . ?
C33 C34 1.523(4) . ?
C33 C35 1.528(3) . ?
C33 H33 1.0000 . ?
C34 H34A 0.9800 . ?
C34 H34B 0.9800 . ?
C34 H34C 0.9800 . ?
C35 H35A 0.9800 . ?
C35 H35B 0.9800 . ?
C35 H35C 0.9800 . ?
C36 C38 1.526(3) . ?
C36 C37 1.527(3) . ?
C36 H36 1.0000 . ?
C37 H37A 0.9800 . ?
C37 H37B 0.9800 . ?
C37 H37C 0.9800 . ?
C38 H38A 0.9800 . ?
C38 H38B 0.9800 . ?
C38 H38C 0.9800 . ?
C39 C41 1.514(3) . ?
C39 C40 1.522(4) . ?
C39 H39 1.0000 . ?
C40 H40A 0.9800 . ?
C40 H40B 0.9800 . ?
C40 H40C 0.9800 . ?
C41 H41A 0.9800 . ?
C41 H41B 0.9800 . ?
C41 H41C 0.9800 . ?
C43 C44 1.347(3) . ?
C43 C48 1.492(3) . ?
C44 C49 1.496(3) . ?
C45 C46 1.517(3) . ?
C45 C47 1.521(3) . ?
C45 H45 1.0000 . ?
C46 H46A 0.9800 . ?
C46 H46B 0.9800 . ?
C46 H46C 0.9800 . ?
C47 H47A 0.9800 . ?
C47 H47B 0.9800 . ?
C47 H47C 0.9800 . ?
C48 H48A 0.9800 . ?
C48 H48B 0.9800 . ?
C48 H48C 0.9800 . ?
C49 H49A 0.9800 . ?
C49 H49B 0.9800 . ?
C49 H49C 0.9800 . ?
C50 C51 1.490(3) . ?
C50 C52 1.509(3) . ?
C50 H50 1.0000 . ?
C51 H51A 0.9800 . ?
C51 H51B 0.9800 . ?
C51 H51C 0.9800 . ?
C52 H52A 0.9800 . ?
C52 H52B 0.9800 . ?
C52 H52C 0.9800 . ?
P3 C68 1.774(2) . ?
P3 C53 1.858(2) . ?
N5 C68 1.376(2) . ?
N5 C69 1.400(3) . ?
N5 C71 1.475(3) . ?
N6 C68 1.377(3) . ?
N6 C70 1.411(3) . ?
N6 C76 1.484(2) . ?
C53 C58 1.416(3) . ?
C53 C54 1.417(3) . ?
C54 C55 1.398(3) . ?
C54 C59 1.523(3) . ?
C55 C56 1.388(3) . ?
C55 H55 0.9500 . ?
C56 C57 1.390(3) . ?
C56 C62 1.521(3) . ?
C57 C58 1.395(3) . ?
C57 H57 0.9500 . ?
C58 C65 1.518(3) . ?
C59 C61 1.519(3) . ?
C59 C60 1.519(4) . ?
C59 H59 1.0000 . ?
C60 H60A 0.9800 . ?
C60 H60B 0.9800 . ?
C60 H60C 0.9800 . ?
C61 H61A 0.9800 . ?
C61 H61B 0.9800 . ?
C61 H61C 0.9800 . ?
C62 C63 1.521(3) . ?
C62 C64 1.524(3) . ?
C62 H62 1.0000 . ?
C63 H63A 0.9800 . ?
C63 H63B 0.9800 . ?
C63 H63C 0.9800 . ?
C64 H64A 0.9800 . ?
C64 H64B 0.9800 . ?
C64 H64C 0.9800 . ?
C65 C66 1.527(3) . ?
C65 C67 1.531(3) . ?
C65 H65 1.0000 . ?
C66 H66A 0.9800 . ?
C66 H66B 0.9800 . ?
C66 H66C 0.9800 . ?
C67 H67A 0.9800 . ?
C67 H67B 0.9800 . ?
C67 H67C 0.9800 . ?
C69 C70 1.343(3) . ?
C69 C74 1.501(3) . ?
C70 C75 1.495(3) . ?
C71 C72 1.513(3) . ?
C71 C73 1.516(3) . ?
C71 H71 1.0000 . ?
C72 H72A 0.9800 . ?
C72 H72B 0.9800 . ?
C72 H72C 0.9800 . ?
C73 H73A 0.9800 . ?
C73 H73B 0.9800 . ?
C73 H73C 0.9800 . ?
C74 H74A 0.9800 . ?
C74 H74B 0.9800 . ?
C74 H74C 0.9800 . ?
C75 H75A 0.9800 . ?
C75 H75B 0.9800 . ?
C75 H75C 0.9800 . ?
C76 C77 1.519(3) . ?
C76 C78 1.525(3) . ?
C76 H76 1.0000 . ?
C77 H77A 0.9800 . ?
C77 H77B 0.9800 . ?
C77 H77C 0.9800 . ?
C78 H78A 0.9800 . ?
C78 H78B 0.9800 . ?
C78 H78C 0.9800 . ?
P4 C94 1.776(2) . ?
P4 C79 1.855(2) . ?
N7 C94 1.380(3) . ?
N7 C95 1.404(3) . ?
N7 C97 1.476(3) . ?
N8 C94 1.373(3) . ?
N8 C96 1.397(3) . ?
N8 C102 1.479(3) . ?
C79 C84 1.417(3) . ?
C79 C80 1.426(3) . ?
C80 C81 1.394(3) . ?
C80 C85 1.527(3) . ?
C81 C82 1.395(3) . ?
C81 H81 0.9500 . ?
C82 C83 1.383(3) . ?
C82 C88 1.524(3) . ?
C83 C84 1.397(3) . ?
C83 H83 0.9500 . ?
C84 C91 1.528(3) . ?
C85 C86 1.523(3) . ?
C85 C87 1.529(3) . ?
C85 H85 1.0000 . ?
C86 H86A 0.9800 . ?
C86 H86B 0.9800 . ?
C86 H86C 0.9800 . ?
C87 H87A 0.9800 . ?
C87 H87B 0.9800 . ?
C87 H87C 0.9800 . ?
C88 C89 1.514(3) . ?
C88 C90 1.522(3) . ?
C88 H88 1.0000 . ?
C89 H89A 0.9800 . ?
C89 H89B 0.9800 . ?
C89 H89C 0.9800 . ?
C90 H90A 0.9800 . ?
C90 H90B 0.9800 . ?
C90 H90C 0.9800 . ?
C91 C93 1.526(4) . ?
C91 C92 1.534(4) . ?
C91 H91 1.0000 . ?
C92 H92A 0.9800 . ?
C92 H92B 0.9800 . ?
C92 H92C 0.9800 . ?
C93 H93A 0.9800 . ?
C93 H93B 0.9800 . ?
C93 H93C 0.9800 . ?
C95 C96 1.346(3) . ?
C95 C100 1.493(3) . ?
C96 C101 1.500(3) . ?
C97 C98 1.520(3) . ?
C97 C99 1.521(3) . ?
C97 H97 1.0000 . ?
C98 H98A 0.9800 . ?
C98 H98B 0.9800 . ?
C98 H98C 0.9800 . ?
C99 H99A 0.9800 . ?
C99 H99B 0.9800 . ?
C99 H99C 0.9800 . ?
C100 H10A 0.9800 . ?
C100 H10B 0.9800 . ?
C100 H10C 0.9800 . ?
C101 H10D 0.9800 . ?
C101 H10E 0.9800 . ?
C101 H10F 0.9800 . ?
C102 C104 1.506(3) . ?
C102 C103 1.507(3) . ?
C102 H102 1.0000 . ?
C103 H10G 0.9800 . ?
C103 H10H 0.9800 . ?
C103 H10I 0.9800 . ?
C104 H10J 0.9800 . ?
C104 H10K 0.9800 . ?
C104 H10L 0.9800 . ?

loop_
_geom_torsion_atom_site_label_1
_geom_torsion_atom_site_label_2
_geom_torsion_atom_site_label_3
_geom_torsion_atom_site_label_4
_geom_torsion
_geom_torsion_site_symmetry_1
_geom_torsion_site_symmetry_2
_geom_torsion_site_symmetry_3
_geom_torsion_site_symmetry_4
_geom_torsion_publ_flag
C16 P1 C1 C2 118.50(17) . . . . ?
C16 P1 C1 C6 -71.08(19) . . . . ?
C6 C1 C2 C3 -1.1(3) . . . . ?
P1 C1 C2 C3 169.80(17) . . . . ?
C6 C1 C2 C7 177.5(2) . . . . ?
P1 C1 C2 C7 -11.6(3) . . . . ?
C1 C2 C3 C4 1.7(3) . . . . ?
C7 C2 C3 C4 -177.0(2) . . . . ?
C2 C3 C4 C5 -1.1(3) . . . . ?
C2 C3 C4 C10 179.6(2) . . . . ?
C3 C4 C5 C6 -0.1(3) . . . . ?
C10 C4 C5 C6 179.2(2) . . . . ?
C4 C5 C6 C1 0.7(3) . . . . ?
C4 C5 C6 C13 -177.7(2) . . . . ?
C2 C1 C6 C5 -0.1(3) . . . . ?
P1 C1 C6 C5 -170.56(16) . . . . ?
C2 C1 C6 C13 178.31(19) . . . . ?
P1 C1 C6 C13 7.8(3) . . . . ?
C3 C2 C7 C9 -71.8(3) . . . . ?
C1 C2 C7 C9 109.5(2) . . . . ?
C3 C2 C7 C8 53.2(3) . . . . ?
C1 C2 C7 C8 -125.5(2) . . . . ?
C3 C4 C10 C11 106.0(3) . . . . ?
C5 C4 C10 C11 -73.3(3) . . . . ?
C3 C4 C10 C12 -127.3(2) . . . . ?
C5 C4 C10 C12 53.3(3) . . . . ?
C5 C6 C13 C14 87.8(3) . . . . ?
C1 C6 C13 C14 -90.5(2) . . . . ?
C5 C6 C13 C15 -36.5(3) . . . . ?
C1 C6 C13 C15 145.1(2) . . . . ?
C17 N1 C16 N2 -1.1(2) . . . . ?
C19A N1 C16 N2 176.22(16) . . . . ?
C17 N1 C16 P1 175.40(14) . . . . ?
C19A N1 C16 P1 -7.3(3) . . . . ?
C18 N2 C16 N1 0.0(2) . . . . ?
C24 N2 C16 N1 164.84(17) . . . . ?
C18 N2 C16 P1 -175.90(16) . . . . ?
C24 N2 C16 P1 -11.1(3) . . . . ?
C1 P1 C16 N1 157.59(16) . . . . ?
C1 P1 C16 N2 -27.0(2) . . . . ?
C16 N1 C17 C18 1.8(2) . . . . ?
C19A N1 C17 C18 -175.30(18) . . . . ?
C16 N1 C17 C22 -175.5(2) . . . . ?
C19A N1 C17 C22 7.4(3) . . . . ?
N1 C17 C18 N2 -1.8(2) . . . . ?
C22 C17 C18 N2 175.4(2) . . . . ?
N1 C17 C18 C23 174.2(2) . . . . ?
C22 C17 C18 C23 -8.6(4) . . . . ?
C16 N2 C18 C17 1.1(2) . . . . ?
C24 N2 C18 C17 -163.08(19) . . . . ?
C16 N2 C18 C23 -175.0(2) . . . . ?
C24 N2 C18 C23 20.8(3) . . . . ?
C16 N1 C19A C21B 122.6(12) . . . . ?
C17 N1 C19A C21B -60.6(12) . . . . ?
C16 N1 C19A C21A -137.1(4) . . . . ?
C17 N1 C19A C21A 39.8(4) . . . . ?
C16 N1 C19A C20B -109.8(13) . . . . ?
C17 N1 C19A C20B 67.0(13) . . . . ?
C16 N1 C19A C20A 95.9(4) . . . . ?
C17 N1 C19A C20A -87.2(4) . . . . ?
C16 N2 C24 C26 -105.3(2) . . . . ?
C18 N2 C24 C26 57.0(3) . . . . ?
C16 N2 C24 C25 126.0(2) . . . . ?
C18 N2 C24 C25 -71.7(3) . . . . ?
C42 P2 C27 C32 -69.52(19) . . . . ?
C42 P2 C27 C28 118.18(17) . . . . ?
C32 C27 C28 C29 -0.5(3) . . . . ?
P2 C27 C28 C29 172.09(16) . . . . ?
C32 C27 C28 C33 178.6(2) . . . . ?
P2 C27 C28 C33 -8.8(3) . . . . ?
C27 C28 C29 C30 1.0(3) . . . . ?
C33 C28 C29 C30 -178.2(2) . . . . ?
C28 C29 C30 C31 -0.7(3) . . . . ?
C28 C29 C30 C36 -178.17(19) . . . . ?
C29 C30 C31 C32 0.0(3) . . . . ?
C36 C30 C31 C32 177.56(19) . . . . ?
C30 C31 C32 C27 0.4(3) . . . . ?
C30 C31 C32 C39 -177.91(19) . . . . ?
C28 C27 C32 C31 -0.1(3) . . . . ?
P2 C27 C32 C31 -172.50(16) . . . . ?
C28 C27 C32 C39 178.10(19) . . . . ?
P2 C27 C32 C39 5.7(3) . . . . ?
C29 C28 C33 C34 -81.7(3) . . . . ?
C27 C28 C33 C34 99.2(2) . . . . ?
C29 C28 C33 C35 43.1(3) . . . . ?
C27 C28 C33 C35 -136.1(2) . . . . ?
C29 C30 C36 C38 87.6(2) . . . . ?
C31 C30 C36 C38 -89.9(2) . . . . ?
C29 C30 C36 C37 -37.0(3) . . . . ?
C31 C30 C36 C37 145.6(2) . . . . ?
C31 C32 C39 C41 74.2(3) . . . . ?
C27 C32 C39 C41 -104.0(3) . . . . ?
C31 C32 C39 C40 -49.9(3) . . . . ?
C27 C32 C39 C40 131.9(2) . . . . ?
C44 N4 C42 N3 -0.9(2) . . . . ?
C50 N4 C42 N3 176.69(18) . . . . ?
C44 N4 C42 P2 175.93(16) . . . . ?
C50 N4 C42 P2 -6.5(3) . . . . ?
C43 N3 C42 N4 0.0(2) . . . . ?
C45 N3 C42 N4 157.96(17) . . . . ?
C43 N3 C42 P2 -176.40(17) . . . . ?
C45 N3 C42 P2 -18.4(3) . . . . ?
C27 P2 C42 N4 155.76(17) . . . . ?
C27 P2 C42 N3 -28.4(2) . . . . ?
C42 N3 C43 C44 1.0(3) . . . . ?
C45 N3 C43 C44 -156.3(2) . . . . ?
C42 N3 C43 C48 -173.8(2) . . . . ?
C45 N3 C43 C48 29.0(3) . . . . ?
N3 C43 C44 N4 -1.5(3) . . . . ?
C48 C43 C44 N4 173.0(2) . . . . ?
N3 C43 C44 C49 178.5(3) . . . . ?
C48 C43 C44 C49 -7.1(5) . . . . ?
C42 N4 C44 C43 1.5(3) . . . . ?
C50 N4 C44 C43 -175.9(2) . . . . ?
C42 N4 C44 C49 -178.5(2) . . . . ?
C50 N4 C44 C49 4.2(4) . . . . ?
C42 N3 C45 C46 134.3(2) . . . . ?
C43 N3 C45 C46 -71.1(3) . . . . ?
C42 N3 C45 C47 -97.4(2) . . . . ?
C43 N3 C45 C47 57.2(3) . . . . ?
C42 N4 C50 C51 107.8(3) . . . . ?
C44 N4 C50 C51 -75.2(3) . . . . ?
C42 N4 C50 C52 -124.3(3) . . . . ?
C44 N4 C50 C52 52.8(3) . . . . ?
C68 P3 C53 C58 -117.17(17) . . . . ?
C68 P3 C53 C54 70.58(18) . . . . ?
C58 C53 C54 C55 0.5(3) . . . . ?
P3 C53 C54 C55 172.84(16) . . . . ?
C58 C53 C54 C59 -177.98(19) . . . . ?
P3 C53 C54 C59 -5.7(3) . . . . ?
C53 C54 C55 C56 -1.1(3) . . . . ?
C59 C54 C55 C56 177.5(2) . . . . ?
C54 C55 C56 C57 0.2(3) . . . . ?
C54 C55 C56 C62 -179.09(19) . . . . ?
C55 C56 C57 C58 1.3(3) . . . . ?
C62 C56 C57 C58 -179.4(2) . . . . ?
C56 C57 C58 C53 -1.9(3) . . . . ?
C56 C57 C58 C65 177.7(2) . . . . ?
C54 C53 C58 C57 0.9(3) . . . . ?
P3 C53 C58 C57 -171.63(16) . . . . ?
C54 C53 C58 C65 -178.72(19) . . . . ?
P3 C53 C58 C65 8.8(3) . . . . ?
C55 C54 C59 C61 -78.5(3) . . . . ?
C53 C54 C59 C61 100.1(3) . . . . ?
C55 C54 C59 C60 46.2(3) . . . . ?
C53 C54 C59 C60 -135.3(2) . . . . ?
C55 C56 C62 C63 89.3(3) . . . . ?
C57 C56 C62 C63 -90.0(3) . . . . ?
C55 C56 C62 C64 -145.8(2) . . . . ?
C57 C56 C62 C64 35.0(3) . . . . ?
C57 C58 C65 C66 84.7(2) . . . . ?
C53 C58 C65 C66 -95.7(2) . . . . ?
C57 C58 C65 C67 -40.7(3) . . . . ?
C53 C58 C65 C67 138.9(2) . . . . ?
C69 N5 C68 N6 1.7(2) . . . . ?
C71 N5 C68 N6 -179.40(17) . . . . ?
C69 N5 C68 P3 -174.60(15) . . . . ?
C71 N5 C68 P3 4.3(3) . . . . ?
C70 N6 C68 N5 -0.6(2) . . . . ?
C76 N6 C68 N5 -158.20(17) . . . . ?
C70 N6 C68 P3 175.12(16) . . . . ?
C76 N6 C68 P3 17.5(3) . . . . ?
C53 P3 C68 N5 -157.78(16) . . . . ?
C53 P3 C68 N6 27.1(2) . . . . ?
C68 N5 C69 C70 -2.2(2) . . . . ?
C71 N5 C69 C70 178.95(19) . . . . ?
C68 N5 C69 C74 176.1(2) . . . . ?
C71 N5 C69 C74 -2.7(3) . . . . ?
N5 C69 C70 N6 1.8(2) . . . . ?
C74 C69 C70 N6 -176.4(2) . . . . ?
N5 C69 C70 C75 -173.1(2) . . . . ?
C74 C69 C70 C75 8.6(4) . . . . ?
C68 N6 C70 C69 -0.8(2) . . . . ?
C76 N6 C70 C69 156.09(19) . . . . ?
C68 N6 C70 C75 174.4(2) . . . . ?
C76 N6 C70 C75 -28.7(3) . . . . ?
C68 N5 C71 C72 -95.2(2) . . . . ?
C69 N5 C71 C72 83.5(3) . . . . ?
C68 N5 C71 C73 135.6(2) . . . . ?
C69 N5 C71 C73 -45.7(3) . . . . ?
C68 N6 C76 C77 -135.3(2) . . . . ?
C70 N6 C76 C77 70.6(3) . . . . ?
C68 N6 C76 C78 96.6(2) . . . . ?
C70 N6 C76 C78 -57.6(3) . . . . ?
C94 P4 C79 C84 -120.25(17) . . . . ?
C94 P4 C79 C80 69.00(19) . . . . ?
C84 C79 C80 C81 0.2(3) . . . . ?
P4 C79 C80 C81 171.03(16) . . . . ?
C84 C79 C80 C85 -177.42(19) . . . . ?
P4 C79 C80 C85 -6.6(3) . . . . ?
C79 C80 C81 C82 -0.9(3) . . . . ?
C85 C80 C81 C82 176.75(19) . . . . ?
C80 C81 C82 C83 0.9(3) . . . . ?
C80 C81 C82 C88 -179.8(2) . . . . ?
C81 C82 C83 C84 -0.2(3) . . . . ?
C88 C82 C83 C84 -179.5(2) . . . . ?
C82 C83 C84 C79 -0.4(3) . . . . ?
C82 C83 C84 C91 178.4(2) . . . . ?
C80 C79 C84 C83 0.5(3) . . . . ?
P4 C79 C84 C83 -170.69(17) . . . . ?
C80 C79 C84 C91 -178.3(2) . . . . ?
P4 C79 C84 C91 10.5(3) . . . . ?
C81 C80 C85 C86 36.5(3) . . . . ?
C79 C80 C85 C86 -145.9(2) . . . . ?
C81 C80 C85 C87 -88.5(3) . . . . ?
C79 C80 C85 C87 89.1(3) . . . . ?
C83 C82 C88 C89 118.3(2) . . . . ?
C81 C82 C88 C89 -60.9(3) . . . . ?
C83 C82 C88 C90 -116.6(2) . . . . ?
C81 C82 C88 C90 64.1(3) . . . . ?
C83 C84 C91 C93 67.0(3) . . . . ?
C79 C84 C91 C93 -114.2(2) . . . . ?
C83 C84 C91 C92 -57.5(3) . . . . ?
C79 C84 C91 C92 121.3(2) . . . . ?
C96 N8 C94 N7 0.5(2) . . . . ?
C102 N8 C94 N7 -176.60(18) . . . . ?
C96 N8 C94 P4 -177.10(15) . . . . ?
C102 N8 C94 P4 5.8(3) . . . . ?
C95 N7 C94 N8 0.4(2) . . . . ?
C97 N7 C94 N8 -163.10(18) . . . . ?
C95 N7 C94 P4 177.69(17) . . . . ?
C97 N7 C94 P4 14.1(3) . . . . ?
C79 P4 C94 N8 -155.03(17) . . . . ?
C79 P4 C94 N7 28.1(2) . . . . ?
C94 N7 C95 C96 -1.2(3) . . . . ?
C97 N7 C95 C96 161.6(2) . . . . ?
C94 N7 C95 C100 174.9(2) . . . . ?
C97 N7 C95 C100 -22.3(3) . . . . ?
N7 C95 C96 N8 1.5(3) . . . . ?
C100 C95 C96 N8 -174.4(2) . . . . ?
N7 C95 C96 C101 -178.7(2) . . . . ?
C100 C95 C96 C101 5.4(4) . . . . ?
C94 N8 C96 C95 -1.3(3) . . . . ?
C102 N8 C96 C95 175.6(2) . . . . ?
C94 N8 C96 C101 178.9(2) . . . . ?
C102 N8 C96 C101 -4.2(4) . . . . ?
C94 N7 C97 C98 105.7(2) . . . . ?
C95 N7 C97 C98 -55.1(3) . . . . ?
C94 N7 C97 C99 -125.7(2) . . . . ?
C95 N7 C97 C99 73.4(3) . . . . ?
C94 N8 C102 C104 -115.3(2) . . . . ?
C96 N8 C102 C104 68.2(3) . . . . ?
C94 N8 C102 C103 116.3(3) . . . . ?
C96 N8 C102 C103 -60.3(3) . . . . ?
